data_7249443
loop_
_publ_author_name
'Yabune, Natsuki'
'Nakajima, Hiroshi'
'Nishioka, Takanori'

_publ_section_title
;
 Restriction of reaction sites on metal-sulfide cores induced by steric
 repulsion of bis-N-heterocyclic carbene ligands in trinuclear complexes
 bearing triply bridging sulfide ligands.
;
_journal_issue 40
_journal_name_full 'RSC advances'
_journal_page_first 29355
_journal_page_last 29367
_journal_paper_doi 10.1039/d4ra01671h
_journal_volume 14
_journal_year 2024
_chemical_formula_moiety 'C72 H102 Ag3 F42 N30 P7 Pt6 S4'
_chemical_formula_sum 'C72 H102 Ag3 F42 N30 P7 Pt6 S4'
_chemical_formula_weight 4024.93
_space_group_crystal_system triclinic
_space_group_IT_number 2
_space_group_name_Hall '-P 1'
_space_group_name_H-M_alt 'P -1'
_atom_sites_solution_hydrogens geom
_atom_sites_solution_primary direct
_atom_sites_solution_secondary difmap
_audit_update_record
;
2024-06-26 deposited with the CCDC.	2024-08-30 downloaded from the CCDC.
;
_cell_angle_alpha 101.846(7)
_cell_angle_beta 92.738(12)
_cell_angle_gamma 92.657(5)
_cell_formula_units_Z 2
_cell_length_a 16.814(7)
_cell_length_b 17.820(7)
_cell_length_c 22.082(9)
_cell_measurement_reflns_used 4498
_cell_measurement_temperature 193
_cell_measurement_theta_max 27.48
_cell_measurement_theta_min 3.02
_cell_volume 6457(5)
_computing_cell_refinement CrystalClear
_computing_data_collection 'CrystalClear (Rigaku Inc., 2008)'
_computing_data_reduction CrystalClear
_computing_molecular_graphics 'CrystalStructure 4.3'
_computing_publication_material 'CrystalStructure 4.3 (Rigaku, 2019)'
_computing_structure_refinement 'SHELXL Version 2018/3 (Sheldrick, 2008)'
_computing_structure_solution 'SHELXS Version 2013/1 (Sheldrick, 2008)'
_diffrn_ambient_temperature 193
_diffrn_detector_area_resol_mean 14.222
_diffrn_measured_fraction_theta_full 0.993
_diffrn_measured_fraction_theta_max 0.980
_diffrn_measurement_device_type 'Rigaku Saturn724'
_diffrn_measurement_method \w
_diffrn_radiation_type 'Mo K\a'
_diffrn_radiation_wavelength 0.71075
_diffrn_reflns_av_R_equivalents 0.0486
_diffrn_reflns_av_unetI/netI 0.0639
_diffrn_reflns_Laue_measured_fraction_full 0.993
_diffrn_reflns_Laue_measured_fraction_max 0.980
_diffrn_reflns_limit_h_max 21
_diffrn_reflns_limit_h_min -21
_diffrn_reflns_limit_k_max 23
_diffrn_reflns_limit_k_min -22
_diffrn_reflns_limit_l_max 28
_diffrn_reflns_limit_l_min -26
_diffrn_reflns_number 66567
_diffrn_reflns_point_group_measured_fraction_full 0.993
_diffrn_reflns_point_group_measured_fraction_max 0.980
_diffrn_reflns_theta_full 25.242
_diffrn_reflns_theta_max 27.478
_diffrn_reflns_theta_min 3.016
_diffrn_standards_number 0
_exptl_absorpt_coefficient_mu 7.149
_exptl_absorpt_correction_T_max 0.931
_exptl_absorpt_correction_T_min 0.628
_exptl_absorpt_correction_type multi-scan
_exptl_absorpt_process_details 'REQAB (Rigaku, 1998)'
_exptl_crystal_colour colorless
_exptl_crystal_density_diffrn 2.070
_exptl_crystal_density_method 'not measured'
_exptl_crystal_description prism
_exptl_crystal_F_000 3800.00
_exptl_crystal_size_max 0.196
_exptl_crystal_size_mid 0.063
_exptl_crystal_size_min 0.010
_refine_diff_density_max 3.22
_refine_diff_density_min -2.40
_refine_ls_extinction_method none
_refine_ls_goodness_of_fit_ref 1.016
_refine_ls_hydrogen_treatment constr
_refine_ls_number_parameters 1483
_refine_ls_number_reflns 29011
_refine_ls_number_restraints 0
_refine_ls_R_factor_all 0.0766
_refine_ls_R_factor_gt 0.0625
_refine_ls_shift/su_max 0.001
_refine_ls_structure_factor_coef Fsqd
_refine_ls_weighting_details 'w = 1/[\s^2^(Fo^2^)+(0.0683P)^2^+40.7372P] where P=(Fo^2^+2Fc^2^)/3'
_refine_ls_weighting_scheme calc
_refine_ls_wR_factor_gt 0.1521
_refine_ls_wR_factor_ref 0.1643
_reflns_Friedel_coverage 0.000
_reflns_number_gt 23665
_reflns_number_total 29011
_reflns_threshold_expression F^2^>2.0\s(F^2^)
_cod_data_source_file d4ra01671h2.cif
_cod_data_source_block Pt3AgPt3-C2-PF6-Nov23
_cod_original_cell_volume 6458(5)
_cod_original_formula_sum '(C72 H102 Ag3 N30 Pt6 S4) 7(F6 P) '
_cod_database_code 7249443

loop_
_space_group_symop_id
_space_group_symop_operation_xyz
1 +X,+Y,+Z
2 -X,-Y,-Z

loop_
_atom_site_label
_atom_site_type_symbol
_atom_site_fract_x
_atom_site_fract_y
_atom_site_fract_z
_atom_site_U_iso_or_equiv
_atom_site_adp_type
_atom_site_occupancy
_atom_site_site_symmetry_order
_atom_site_calc_flag
_atom_site_refinement_flags_posn
_atom_site_refinement_flags_adp
_atom_site_refinement_flags_occupancy
_atom_site_disorder_assembly
_atom_site_disorder_group
Pt1 Pt 0.21898(2) 0.23296(2) 0.37471(2) 0.04343(10) Uani 1 1 d . . . . .
Pt2 Pt 0.20759(2) 0.11550(2) 0.23474(2) 0.04094(10) Uani 1 1 d . . . . .
Pt3 Pt 0.10552(2) 0.08175(2) 0.34487(2) 0.04502(10) Uani 1 1 d . . . . .
Pt4 Pt -0.20189(2) 0.26490(2) 0.14511(2) 0.04698(10) Uani 1 1 d . . . . .
Pt5 Pt -0.18904(2) 0.39885(2) 0.26183(2) 0.03960(9) Uani 1 1 d . . . . .
Pt6 Pt -0.07467(2) 0.41307(2) 0.14917(2) 0.04038(9) Uani 1 1 d . . . . .
Ag1 Ag 0.01071(4) 0.25588(4) 0.25660(3) 0.04467(17) Uani 1 1 d . . . . .
Ag2 Ag 0.35067(6) 0.02252(6) 0.36603(5) 0.0706(3) Uani 1 1 d . . . . .
Ag3 Ag -0.31951(7) 0.46877(8) 0.11071(5) 0.0902(4) Uani 1 1 d . . . . .
S1 S 0.11375(14) 0.19046(14) 0.29627(11) 0.0436(5) Uani 1 1 d . . . . .
S2 S 0.24445(14) 0.10334(14) 0.33635(11) 0.0436(5) Uani 1 1 d . . . . .
S3 S -0.08986(13) 0.32023(13) 0.21245(11) 0.0405(5) Uani 1 1 d . . . . .
S4 S -0.21498(14) 0.39897(15) 0.15529(11) 0.0465(5) Uani 1 1 d . . . . .
P1 P 0.0050(2) 0.8321(2) 0.09327(17) 0.0741(9) Uani 1 1 d . . . . .
P2 P 0.2823(3) 0.6942(2) 0.1687(2) 0.0879(12) Uani 1 1 d . . . . .
P3 P 0.0292(2) 0.6479(2) 0.38629(15) 0.0707(9) Uani 1 1 d . . . . .
P4 P 0.3900(2) 0.0812(3) -0.0615(2) 0.0961(14) Uani 1 1 d . . . . .
P5 P 0.4126(3) 0.3860(3) 0.2442(3) 0.1005(14) Uani 1 1 d . . . . .
P6 P 0.65049(18) 0.15304(19) 0.44351(16) 0.0630(8) Uani 1 1 d . . . . .
P7 P 0.2938(3) 0.1837(3) 0.7000(2) 0.1010(14) Uani 1 1 d . . . . .
F1 F -0.0207(9) 0.7852(7) 0.1423(5) 0.150(5) Uani 1 1 d . . . . .
F2 F 0.0278(8) 0.8786(11) 0.0447(7) 0.213(8) Uani 1 1 d . . . . .
F3 F 0.0684(10) 0.7708(11) 0.0790(8) 0.217(8) Uani 1 1 d . . . . .
F4 F -0.0604(10) 0.8844(8) 0.1090(10) 0.232(9) Uani 1 1 d . . . . .
F5 F -0.0490(13) 0.7776(8) 0.0455(7) 0.237(10) Uani 1 1 d . . . . .
F6 F 0.0637(12) 0.8810(9) 0.1367(8) 0.247(10) Uani 1 1 d . . . . .
F7 F 0.2959(7) 0.6415(6) 0.2176(5) 0.126(4) Uani 1 1 d . . . . .
F8 F 0.2668(8) 0.7478(6) 0.1215(5) 0.147(4) Uani 1 1 d . . . . .
F9 F 0.3438(13) 0.6521(10) 0.1262(8) 0.250(10) Uani 1 1 d . . . . .
F10 F 0.2211(9) 0.7373(10) 0.2113(7) 0.191(7) Uani 1 1 d . . . . .
F11 F 0.2116(11) 0.6390(9) 0.1372(7) 0.214(9) Uani 1 1 d . . . . .
F12 F 0.3452(9) 0.7517(7) 0.2045(8) 0.189(7) Uani 1 1 d . . . . .
F13 F 0.0050(5) 0.6055(5) 0.4402(4) 0.092(3) Uani 1 1 d . . . . .
F14 F 0.0537(8) 0.6909(5) 0.3331(4) 0.126(4) Uani 1 1 d . . . . .
F15 F 0.0667(7) 0.5733(5) 0.3520(5) 0.124(4) Uani 1 1 d . . . . .
F16 F -0.0094(11) 0.7207(6) 0.4214(5) 0.178(7) Uani 1 1 d . . . . .
F17 F -0.0522(7) 0.6162(7) 0.3522(5) 0.137(4) Uani 1 1 d . . . . .
F18 F 0.1085(8) 0.6796(10) 0.4230(5) 0.198(8) Uani 1 1 d . . . . .
F19 F 0.3847(9) -0.0045(7) -0.1037(6) 0.175(6) Uani 1 1 d . . . . .
F20 F 0.3947(6) 0.1651(6) -0.0180(5) 0.136(4) Uani 1 1 d . . . . .
F21 F 0.4496(14) 0.0681(11) -0.0088(11) 0.290(12) Uani 1 1 d . . . . .
F22 F 0.3271(13) 0.1022(9) -0.1043(11) 0.302(14) Uani 1 1 d . . . . .
F23 F 0.3286(10) 0.0484(9) -0.0195(8) 0.233(10) Uani 1 1 d . . . . .
F24 F 0.4633(10) 0.1072(9) -0.0942(7) 0.210(7) Uani 1 1 d . . . . .
F25 F 0.4622(6) 0.3129(7) 0.2509(5) 0.130(4) Uani 1 1 d . . . . .
F26 F 0.3637(8) 0.4566(7) 0.2367(7) 0.172(6) Uani 1 1 d . . . . .
F27 F 0.4164(13) 0.4125(11) 0.3144(6) 0.252(10) Uani 1 1 d . . . . .
F28 F 0.4124(9) 0.3572(10) 0.1694(6) 0.196(7) Uani 1 1 d . . . . .
F29 F 0.3332(7) 0.3333(8) 0.2398(9) 0.201(7) Uani 1 1 d . . . . .
F30 F 0.4929(8) 0.4319(8) 0.2420(9) 0.196(7) Uani 1 1 d . . . . .
F31 F 0.6792(5) 0.0689(5) 0.4336(6) 0.141(5) Uani 1 1 d . . . . .
F32 F 0.6257(5) 0.2399(4) 0.4544(4) 0.091(2) Uani 1 1 d . . . . .
F33 F 0.7321(5) 0.1848(6) 0.4833(4) 0.111(3) Uani 1 1 d . . . . .
F34 F 0.5685(5) 0.1246(6) 0.4073(5) 0.131(4) Uani 1 1 d . . . . .
F35 F 0.6094(6) 0.1454(6) 0.5056(4) 0.118(3) Uani 1 1 d . . . . .
F36 F 0.6936(6) 0.1650(5) 0.3840(4) 0.108(3) Uani 1 1 d . . . . .
F37 F 0.2478(9) 0.1380(8) 0.7413(6) 0.164(5) Uani 1 1 d . . . . .
F38 F 0.3439(9) 0.2270(6) 0.6584(5) 0.145(5) Uani 1 1 d . . . . .
F39 F 0.3062(8) 0.2576(6) 0.7547(5) 0.139(4) Uani 1 1 d . . . . .
F40 F 0.2857(9) 0.1132(7) 0.6468(6) 0.178(6) Uani 1 1 d . . . . .
F41 F 0.3754(9) 0.1545(8) 0.7227(8) 0.182(6) Uani 1 1 d . . . . .
F42 F 0.2183(9) 0.2151(10) 0.6776(7) 0.200(7) Uani 1 1 d . . . . .
N1 N 0.1775(7) 0.3657(7) 0.4738(5) 0.084(4) Uani 1 1 d . . . . .
N2 N 0.1821(5) 0.4018(5) 0.3881(5) 0.060(2) Uani 1 1 d . . . . .
N3 N 0.3071(5) 0.2662(6) 0.4988(4) 0.063(3) Uani 1 1 d . . . . .
N4 N 0.3902(5) 0.2476(5) 0.4272(4) 0.057(2) Uani 1 1 d . . . . .
N5 N 0.2240(7) 0.1485(6) 0.1086(4) 0.067(3) Uani 1 1 d . . . . .
N6 N 0.1056(6) 0.1037(5) 0.1167(5) 0.068(3) Uani 1 1 d . . . . .
N7 N 0.3492(6) 0.0699(7) 0.1609(5) 0.071(3) Uani 1 1 d . . . . .
N8 N 0.2964(6) -0.0272(6) 0.1918(4) 0.063(3) Uani 1 1 d . . . . .
N9 N -0.0573(7) 0.0019(9) 0.3281(7) 0.096(4) Uani 1 1 d . . . . .
N10 N -0.0614(7) 0.1130(8) 0.3841(6) 0.088(4) Uani 1 1 d . . . . .
N11 N 0.0826(8) -0.0800(6) 0.3581(7) 0.090(4) Uani 1 1 d . . . . .
N12 N 0.1529(7) -0.0170(7) 0.4359(5) 0.080(3) Uani 1 1 d . . . . .
N13 N -0.1818(7) 0.0944(7) 0.0944(7) 0.086(4) Uani 1 1 d . . . . .
N14 N -0.1839(7) 0.1198(6) 0.1939(6) 0.078(3) Uani 1 1 d . . . . .
N15 N -0.2964(8) 0.1853(9) 0.0325(6) 0.116(5) Uani 1 1 d . . . . .
N16 N -0.3749(6) 0.2393(8) 0.0984(5) 0.088(4) Uani 1 1 d . . . . .
N17 N -0.2345(5) 0.3499(5) 0.3749(4) 0.052(2) Uani 1 1 d . . . . .
N18 N -0.1105(5) 0.3895(4) 0.3884(4) 0.048(2) Uani 1 1 d . . . . .
N19 N -0.3331(5) 0.4659(5) 0.3297(4) 0.055(2) Uani 1 1 d . . . . .
N20 N -0.2672(5) 0.5476(5) 0.2883(4) 0.051(2) Uani 1 1 d . . . . .
N21 N 0.0824(6) 0.4964(5) 0.1798(4) 0.055(2) Uani 1 1 d . . . . .
N22 N 0.1020(5) 0.3787(5) 0.1419(5) 0.057(2) Uani 1 1 d . . . . .
N23 N -0.0403(6) 0.5574(6) 0.0989(5) 0.063(3) Uani 1 1 d . . . . .
N24 N -0.1133(6) 0.4698(7) 0.0346(4) 0.070(3) Uani 1 1 d . . . . .
N25 N 0.3986(7) 0.0601(6) 0.4655(5) 0.076(3) Uani 1 1 d . . . . .
N26 N 0.4549(8) 0.0130(9) 0.3033(6) 0.103(5) Uani 1 1 d . . . . .
N27 N 0.3147(9) -0.1049(8) 0.3630(6) 0.102(4) Uani 1 1 d . . . . .
N28 N -0.4027(13) 0.4012(16) 0.0315(9) 0.198(11) Uani 1 1 d . . . . .
N29 N -0.4098(12) 0.5347(13) 0.1649(9) 0.149(8) Uani 1 1 d . . . . .
N30 N -0.2694(15) 0.5873(13) 0.0976(12) 0.177(10) Uani 1 1 d . . . . .
C1 C 0.1897(6) 0.3406(6) 0.4109(6) 0.056(3) Uani 1 1 d . . . . .
C2 C 0.1647(10) 0.4418(10) 0.4856(9) 0.107(6) Uani 1 1 d . . . . .
H2 H 0.155853 0.472589 0.524993 0.128 Uiso 1 1 calc R U . . .
C3 C 0.1666(8) 0.4657(7) 0.4326(9) 0.086(5) Uani 1 1 d . . . . .
H3 H 0.158992 0.516131 0.426411 0.103 Uiso 1 1 calc R U . . .
C4 C 0.1910(9) 0.4026(9) 0.3234(8) 0.094(5) Uani 1 1 d . . . . .
H4A H 0.182842 0.454242 0.316297 0.113 Uiso 1 1 calc R U . . .
H4B H 0.244690 0.388031 0.312279 0.113 Uiso 1 1 calc R U . . .
H4C H 0.151392 0.365936 0.297824 0.113 Uiso 1 1 calc R U . . .
C5 C 0.1794(14) 0.3181(18) 0.5204(11) 0.224(18) Uani 1 1 d . . . . .
H5A H 0.174352 0.353945 0.560462 0.268 Uiso 1 1 calc R U . . .
H5B H 0.129133 0.285520 0.512297 0.268 Uiso 1 1 calc R U . . .
C6 C 0.2313(10) 0.2749(11) 0.5304(8) 0.106(6) Uani 1 1 d . . . . .
H6A H 0.204684 0.222864 0.523327 0.127 Uiso 1 1 calc R U . . .
H6B H 0.246332 0.289654 0.575364 0.127 Uiso 1 1 calc R U . . .
C7 C 0.3110(6) 0.2502(6) 0.4363(5) 0.049(2) Uani 1 1 d . . . . .
C8 C 0.3820(7) 0.2728(8) 0.5280(6) 0.075(4) Uani 1 1 d . . . . .
H8 H 0.394281 0.283651 0.571446 0.090 Uiso 1 1 calc R U . . .
C9 C 0.4337(7) 0.2610(8) 0.4841(6) 0.076(4) Uani 1 1 d . . . . .
H9 H 0.490099 0.261704 0.490180 0.091 Uiso 1 1 calc R U . . .
C10 C 0.4234(8) 0.2336(8) 0.3661(6) 0.077(4) Uani 1 1 d . . . . .
H10A H 0.481691 0.234239 0.371085 0.092 Uiso 1 1 calc R U . . .
H10B H 0.402753 0.183330 0.342223 0.092 Uiso 1 1 calc R U . . .
H10C H 0.408060 0.273710 0.344229 0.092 Uiso 1 1 calc R U . . .
C11 C 0.1748(6) 0.1264(6) 0.1489(5) 0.047(2) Uani 1 1 d . . . . .
C12 C 0.1810(15) 0.1397(10) 0.0506(6) 0.111(7) Uani 1 1 d . . . . .
H12 H 0.200168 0.151632 0.013773 0.133 Uiso 1 1 calc R U . . .
C13 C 0.1079(13) 0.1111(9) 0.0580(8) 0.109(7) Uani 1 1 d . . . . .
H13 H 0.065437 0.098369 0.027087 0.130 Uiso 1 1 calc R U . . .
C14 C 0.0342(9) 0.0756(9) 0.1412(9) 0.109(6) Uani 1 1 d . . . . .
H14A H 0.044885 0.074488 0.185038 0.131 Uiso 1 1 calc R U . . .
H14B H -0.008964 0.109753 0.137270 0.131 Uiso 1 1 calc R U . . .
H14C H 0.018340 0.023673 0.117976 0.131 Uiso 1 1 calc R U . . .
C15 C 0.3059(10) 0.1792(10) 0.1197(10) 0.117(7) Uani 1 1 d . . . . .
H15A H 0.326634 0.179435 0.078514 0.140 Uiso 1 1 calc R U . . .
H15B H 0.304031 0.233611 0.140997 0.140 Uiso 1 1 calc R U . . .
C16 C 0.3610(11) 0.1490(12) 0.1510(8) 0.117(7) Uani 1 1 d . . . . .
H16A H 0.369699 0.183276 0.192444 0.141 Uiso 1 1 calc R U . . .
H16B H 0.411262 0.151634 0.129829 0.141 Uiso 1 1 calc R U . . .
C17 C 0.2902(7) 0.0491(6) 0.1944(5) 0.053(3) Uani 1 1 d . . . . .
C18 C 0.3928(10) 0.0084(13) 0.1372(7) 0.106(6) Uani 1 1 d . . . . .
H18 H 0.437329 0.008668 0.112375 0.128 Uiso 1 1 calc R U . . .
C19 C 0.3593(10) -0.0532(11) 0.1566(6) 0.096(6) Uani 1 1 d . . . . .
H19 H 0.376047 -0.104300 0.147522 0.115 Uiso 1 1 calc R U . . .
C20 C 0.2416(10) -0.0769(7) 0.2163(7) 0.086(4) Uani 1 1 d . . . . .
H20A H 0.259938 -0.129227 0.208242 0.103 Uiso 1 1 calc R U . . .
H20B H 0.239221 -0.058064 0.261027 0.103 Uiso 1 1 calc R U . . .
H20C H 0.188353 -0.077057 0.196055 0.103 Uiso 1 1 calc R U . . .
C21 C -0.0108(8) 0.0664(7) 0.3506(6) 0.064(3) Uani 1 1 d . . . . .
C22 C -0.1342(14) 0.0082(19) 0.3459(14) 0.158(14) Uani 1 1 d . . . . .
H22 H -0.177424 -0.029321 0.335264 0.190 Uiso 1 1 calc R U . . .
C23 C -0.1351(13) 0.077(2) 0.3805(12) 0.157(14) Uani 1 1 d . . . . .
H23 H -0.180230 0.097944 0.400333 0.188 Uiso 1 1 calc R U . . .
C24 C -0.0355(13) 0.1894(12) 0.4196(8) 0.138(9) Uani 1 1 d . . . . .
H24A H -0.080802 0.213624 0.440381 0.165 Uiso 1 1 calc R U . . .
H24B H 0.006669 0.184961 0.450678 0.165 Uiso 1 1 calc R U . . .
H24C H -0.014936 0.220822 0.391596 0.165 Uiso 1 1 calc R U . . .
C25 C -0.0346(16) -0.0690(13) 0.2898(11) 0.150(9) Uani 1 1 d . . . . .
H25A H -0.076581 -0.108933 0.292263 0.180 Uiso 1 1 calc R U . . .
H25B H -0.037303 -0.061877 0.246453 0.180 Uiso 1 1 calc R U . . .
C26 C 0.0353(13) -0.0983(12) 0.2994(11) 0.147(9) Uani 1 1 d . . . . .
H26A H 0.070255 -0.085323 0.267724 0.177 Uiso 1 1 calc R U . . .
H26B H 0.025596 -0.154848 0.289268 0.177 Uiso 1 1 calc R U . . .
C27 C 0.1153(8) -0.0091(7) 0.3832(6) 0.064(3) Uani 1 1 d . . . . .
C28 C 0.1017(16) -0.1320(12) 0.3929(14) 0.154(10) Uani 1 1 d . . . . .
H28 H 0.088230 -0.185604 0.383389 0.185 Uiso 1 1 calc R U . . .
C29 C 0.1432(14) -0.0924(13) 0.4426(11) 0.130(8) Uani 1 1 d . . . . .
H29 H 0.162771 -0.112168 0.476907 0.156 Uiso 1 1 calc R U . . .
C30 C 0.1924(10) 0.0481(11) 0.4826(6) 0.110(6) Uani 1 1 d . . . . .
H30A H 0.215943 0.028482 0.517302 0.132 Uiso 1 1 calc R U . . .
H30B H 0.234350 0.073436 0.463349 0.132 Uiso 1 1 calc R U . . .
H30C H 0.152839 0.085045 0.497798 0.132 Uiso 1 1 calc R U . . .
C31 C -0.1872(6) 0.1514(6) 0.1433(6) 0.063(3) Uani 1 1 d . . . . .
C32 C -0.1761(10) 0.0272(9) 0.1145(12) 0.118(8) Uani 1 1 d . . . . .
H32 H -0.171668 -0.021978 0.088764 0.141 Uiso 1 1 calc R U . . .
C33 C -0.1777(12) 0.0421(10) 0.1775(12) 0.124(8) Uani 1 1 d . . . . .
H33 H -0.175116 0.006449 0.204083 0.149 Uiso 1 1 calc R U . . .
C34 C -0.1925(10) 0.1585(9) 0.2576(7) 0.098(5) Uani 1 1 d . . . . .
H34A H -0.187440 0.121601 0.284766 0.117 Uiso 1 1 calc R U . . .
H34B H -0.150767 0.199858 0.269875 0.117 Uiso 1 1 calc R U . . .
H34C H -0.244976 0.180126 0.261254 0.117 Uiso 1 1 calc R U . . .
C35 C -0.1865(12) 0.0937(11) 0.0279(10) 0.121(7) Uani 1 1 d . . . . .
H35A H -0.221744 0.048710 0.007365 0.145 Uiso 1 1 calc R U . . .
H35B H -0.132622 0.084526 0.012732 0.145 Uiso 1 1 calc R U . . .
C36 C -0.2148(10) 0.1610(14) 0.0054(8) 0.125(8) Uani 1 1 d . . . . .
H36A H -0.221018 0.148515 -0.040425 0.150 Uiso 1 1 calc R U . . .
H36B H -0.174532 0.204539 0.017817 0.150 Uiso 1 1 calc R U . . .
C37 C -0.2964(7) 0.2308(8) 0.0898(5) 0.068(3) Uani 1 1 d . . . . .
C38 C -0.3725(12) 0.1623(14) 0.0071(9) 0.153(10) Uani 1 1 d . . . . .
H38 H -0.387116 0.128794 -0.031530 0.183 Uiso 1 1 calc R U . . .
C39 C -0.4200(10) 0.1968(13) 0.0478(9) 0.135(8) Uani 1 1 d . . . . .
H39 H -0.476655 0.193218 0.043366 0.162 Uiso 1 1 calc R U . . .
C40 C -0.4071(8) 0.2874(10) 0.1555(7) 0.097(5) Uani 1 1 d . . . . .
H40A H -0.465511 0.284804 0.151113 0.116 Uiso 1 1 calc R U . . .
H40B H -0.389918 0.267861 0.192033 0.116 Uiso 1 1 calc R U . . .
H40C H -0.386789 0.340904 0.160271 0.116 Uiso 1 1 calc R U . . .
C41 C -0.1730(5) 0.3797(5) 0.3471(5) 0.044(2) Uani 1 1 d . . . . .
C42 C -0.2100(7) 0.3418(6) 0.4340(5) 0.058(3) Uani 1 1 d . . . . .
H42 H -0.241433 0.322937 0.462821 0.069 Uiso 1 1 calc R U . . .
C43 C -0.1317(8) 0.3664(6) 0.4420(5) 0.063(3) Uani 1 1 d . . . . .
H43 H -0.097664 0.367486 0.477878 0.076 Uiso 1 1 calc R U . . .
C44 C -0.0300(6) 0.4195(7) 0.3780(6) 0.062(3) Uani 1 1 d . . . . .
H44A H 0.005309 0.421295 0.414934 0.075 Uiso 1 1 calc R U . . .
H44B H -0.008893 0.385700 0.342340 0.075 Uiso 1 1 calc R U . . .
H44C H -0.033137 0.471276 0.369795 0.075 Uiso 1 1 calc R U . . .
C45 C -0.3144(6) 0.3319(7) 0.3447(5) 0.056(3) Uani 1 1 d . . . . .
H45A H -0.341293 0.291539 0.362533 0.067 Uiso 1 1 calc R U . . .
H45B H -0.309226 0.310624 0.300105 0.067 Uiso 1 1 calc R U . . .
C46 C -0.3652(8) 0.3982(8) 0.3510(7) 0.073(3) Uani 1 1 d . . . . .
H46A H -0.416716 0.380722 0.327659 0.087 Uiso 1 1 calc R U . . .
H46B H -0.376383 0.414412 0.395212 0.087 Uiso 1 1 calc R U . . .
C47 C -0.2692(6) 0.4732(6) 0.2946(4) 0.045(2) Uani 1 1 d . . . . .
C48 C -0.3689(8) 0.5358(8) 0.3452(6) 0.074(4) Uani 1 1 d . . . . .
H48 H -0.412915 0.546091 0.370495 0.089 Uiso 1 1 calc R U . . .
C49 C -0.3305(8) 0.5847(7) 0.3186(6) 0.072(3) Uani 1 1 d . . . . .
H49 H -0.343255 0.636252 0.319610 0.087 Uiso 1 1 calc R U . . .
C50 C -0.2065(7) 0.5836(6) 0.2563(6) 0.061(3) Uani 1 1 d . . . . .
H50A H -0.217894 0.637412 0.258054 0.074 Uiso 1 1 calc R U . . .
H50B H -0.153795 0.581130 0.276564 0.074 Uiso 1 1 calc R U . . .
H50C H -0.207166 0.556361 0.212962 0.074 Uiso 1 1 calc R U . . .
C51 C 0.0448(6) 0.4288(6) 0.1561(4) 0.047(2) Uani 1 1 d . . . . .
C52 C 0.1638(7) 0.4916(8) 0.1835(7) 0.075(4) Uani 1 1 d . . . . .
H52 H 0.203025 0.531574 0.199921 0.091 Uiso 1 1 calc R U . . .
C53 C 0.1755(7) 0.4183(9) 0.1588(7) 0.083(4) Uani 1 1 d . . . . .
H53 H 0.225960 0.396754 0.153701 0.099 Uiso 1 1 calc R U . . .
C54 C 0.0893(8) 0.2982(7) 0.1118(6) 0.075(4) Uani 1 1 d . . . . .
H54A H 0.140813 0.274814 0.106918 0.091 Uiso 1 1 calc R U . . .
H54B H 0.056549 0.271495 0.137324 0.091 Uiso 1 1 calc R U . . .
H54C H 0.061813 0.293912 0.071010 0.091 Uiso 1 1 calc R U . . .
C55 C 0.0383(8) 0.5654(6) 0.2007(6) 0.070(3) Uani 1 1 d . . . . .
H55A H 0.073513 0.603123 0.230460 0.084 Uiso 1 1 calc R U . . .
H55B H -0.007741 0.551182 0.223217 0.084 Uiso 1 1 calc R U . . .
C56 C 0.0078(9) 0.6037(7) 0.1498(7) 0.079(4) Uani 1 1 d . . . . .
H56A H -0.023647 0.646972 0.168928 0.094 Uiso 1 1 calc R U . . .
H56B H 0.054552 0.625863 0.132540 0.094 Uiso 1 1 calc R U . . .
C57 C -0.0754(6) 0.4866(6) 0.0921(5) 0.051(2) Uani 1 1 d . . . . .
C58 C -0.0561(9) 0.5881(10) 0.0476(7) 0.084(4) Uani 1 1 d . . . . .
H58 H -0.038984 0.637680 0.042177 0.101 Uiso 1 1 calc R U . . .
C59 C -0.1001(10) 0.5346(11) 0.0069(7) 0.095(5) Uani 1 1 d . . . . .
H59 H -0.119292 0.538938 -0.033369 0.113 Uiso 1 1 calc R U . . .
C60 C -0.1556(8) 0.3991(9) 0.0034(6) 0.086(4) Uani 1 1 d . . . . .
H60A H -0.176461 0.404644 -0.037589 0.104 Uiso 1 1 calc R U . . .
H60B H -0.119062 0.357261 -0.001422 0.104 Uiso 1 1 calc R U . . .
H60C H -0.199851 0.387446 0.027841 0.104 Uiso 1 1 calc R U . . .
C61 C 0.4267(7) 0.0705(7) 0.5143(6) 0.058(3) Uani 1 1 d . . . . .
C62 C 0.4603(8) 0.0843(8) 0.5777(6) 0.075(3) Uani 1 1 d . . . . .
H62A H 0.512443 0.062116 0.578465 0.089 Uiso 1 1 calc R U . . .
H62B H 0.424474 0.060393 0.602986 0.089 Uiso 1 1 calc R U . . .
H62C H 0.466466 0.139743 0.594543 0.089 Uiso 1 1 calc R U . . .
C63 C 0.5154(11) 0.0149(9) 0.2806(7) 0.087(4) Uani 1 1 d . . . . .
C64 C 0.5955(11) 0.0169(12) 0.2533(9) 0.126(7) Uani 1 1 d . . . . .
H64A H 0.636489 0.037886 0.286233 0.151 Uiso 1 1 calc R U . . .
H64B H 0.594482 0.049503 0.222493 0.151 Uiso 1 1 calc R U . . .
H64C H 0.607783 -0.035241 0.233268 0.151 Uiso 1 1 calc R U . . .
C65 C 0.3003(12) -0.1684(10) 0.3637(7) 0.102(5) Uani 1 1 d . . . . .
C66 C 0.2843(14) -0.2498(9) 0.3630(8) 0.126(7) Uani 1 1 d . . . . .
H66A H 0.332979 -0.271349 0.376702 0.151 Uiso 1 1 calc R U . . .
H66B H 0.267172 -0.276986 0.320907 0.151 Uiso 1 1 calc R U . . .
H66C H 0.242154 -0.255681 0.391129 0.151 Uiso 1 1 calc R U . . .
C67 C -0.4478(16) 0.3621(18) -0.0093(12) 0.169(10) Uani 1 1 d . . . . .
C68 C -0.5034(17) 0.3125(17) -0.0621(12) 0.215(15) Uani 1 1 d . . . . .
H68A H -0.485245 0.319261 -0.102237 0.258 Uiso 1 1 calc R U . . .
H68B H -0.558082 0.328724 -0.057713 0.258 Uiso 1 1 calc R U . . .
H68C H -0.501851 0.258346 -0.059569 0.258 Uiso 1 1 calc R U . . .
C69 C -0.4473(14) 0.5742(16) 0.1937(12) 0.141(9) Uani 1 1 d . . . . .
C70 C -0.5011(14) 0.633(2) 0.2399(14) 0.27(2) Uani 1 1 d . . . . .
H70A H -0.481947 0.686509 0.240950 0.327 Uiso 1 1 calc R U . . .
H70B H -0.496207 0.623115 0.281793 0.327 Uiso 1 1 calc R U . . .
H70C H -0.557114 0.626001 0.224479 0.327 Uiso 1 1 calc R U . . .
C71 C -0.2540(13) 0.6558(17) 0.1032(9) 0.123(7) Uani 1 1 d . . . . .
C72 C -0.2390(13) 0.7375(11) 0.1085(9) 0.130(7) Uani 1 1 d . . . . .
H72A H -0.188728 0.754279 0.132863 0.156 Uiso 1 1 calc R U . . .
H72B H -0.282719 0.764839 0.129248 0.156 Uiso 1 1 calc R U . . .
H72C H -0.235458 0.748731 0.067097 0.156 Uiso 1 1 calc R U . . .

loop_
_atom_site_aniso_label
_atom_site_aniso_U_11
_atom_site_aniso_U_22
_atom_site_aniso_U_33
_atom_site_aniso_U_23
_atom_site_aniso_U_13
_atom_site_aniso_U_12
Pt1 0.04192(19) 0.0418(2) 0.0488(2) 0.01125(16) 0.00755(15) 0.01269(15)
Pt2 0.04296(19) 0.0419(2) 0.03952(19) 0.00963(15) 0.00194(14) 0.01370(15)
Pt3 0.0513(2) 0.0418(2) 0.0448(2) 0.01368(16) 0.00456(16) 0.01001(16)
Pt4 0.03790(19) 0.0515(2) 0.0480(2) 0.00187(17) 0.00058(15) 0.00505(16)
Pt5 0.03770(18) 0.0401(2) 0.04258(19) 0.01171(15) -0.00096(14) 0.00835(14)
Pt6 0.04291(19) 0.0402(2) 0.03922(19) 0.00939(14) 0.00212(14) 0.00979(15)
Ag1 0.0403(4) 0.0429(4) 0.0542(4) 0.0158(3) 0.0015(3) 0.0128(3)
Ag2 0.0731(6) 0.0712(6) 0.0702(6) 0.0183(5) -0.0094(5) 0.0310(5)
Ag3 0.0770(7) 0.1206(10) 0.0840(7) 0.0409(7) -0.0062(6) 0.0422(7)
S1 0.0421(12) 0.0437(13) 0.0491(13) 0.0157(10) 0.0055(10) 0.0156(10)
S2 0.0474(12) 0.0440(13) 0.0414(12) 0.0107(10) 0.0004(10) 0.0180(10)
S3 0.0360(11) 0.0393(12) 0.0473(12) 0.0116(10) -0.0023(9) 0.0077(9)
S4 0.0422(12) 0.0532(14) 0.0471(13) 0.0164(11) -0.0039(10) 0.0124(10)
P1 0.079(2) 0.073(2) 0.071(2) 0.0208(18) -0.0155(18) 0.0103(18)
P2 0.098(3) 0.066(2) 0.095(3) 0.012(2) -0.021(2) -0.002(2)
P3 0.102(3) 0.0586(19) 0.0501(17) 0.0118(14) -0.0067(17) -0.0051(18)
P4 0.062(2) 0.134(4) 0.080(3) -0.007(2) 0.0120(19) 0.005(2)
P5 0.074(3) 0.117(4) 0.121(4) 0.046(3) 0.009(2) 0.014(2)
P6 0.0492(16) 0.069(2) 0.078(2) 0.0316(16) 0.0025(14) 0.0067(14)
P7 0.138(4) 0.074(3) 0.098(3) 0.024(2) 0.034(3) 0.033(3)
F1 0.212(13) 0.126(9) 0.131(9) 0.071(8) 0.008(9) 0.018(9)
F2 0.143(11) 0.35(2) 0.197(13) 0.205(15) -0.020(10) -0.050(12)
F3 0.192(15) 0.254(19) 0.225(17) 0.060(14) 0.064(13) 0.123(14)
F4 0.183(14) 0.146(12) 0.42(3) 0.132(15) 0.113(16) 0.103(11)
F5 0.40(3) 0.125(10) 0.160(12) 0.020(9) -0.154(15) -0.039(13)
F6 0.30(2) 0.159(13) 0.268(19) 0.073(13) -0.201(17) -0.087(13)
F7 0.166(10) 0.096(7) 0.111(7) 0.031(6) -0.050(7) -0.002(7)
F8 0.201(13) 0.112(8) 0.138(9) 0.058(7) -0.018(9) -0.008(8)
F9 0.34(3) 0.187(15) 0.237(18) 0.024(13) 0.141(18) 0.144(16)
F10 0.166(13) 0.247(17) 0.195(14) 0.098(13) 0.076(11) 0.088(12)
F11 0.270(18) 0.205(14) 0.165(12) 0.101(11) -0.135(13) -0.134(13)
F12 0.172(12) 0.106(8) 0.271(17) 0.034(10) -0.104(12) -0.049(8)
F13 0.093(6) 0.109(6) 0.079(5) 0.043(5) -0.011(4) -0.033(5)
F14 0.253(13) 0.064(5) 0.068(5) 0.026(4) 0.033(7) 0.006(6)
F15 0.152(9) 0.086(6) 0.159(9) 0.059(6) 0.073(8) 0.049(6)
F16 0.34(2) 0.074(7) 0.120(9) -0.003(6) 0.109(11) 0.004(9)
F17 0.120(8) 0.163(10) 0.118(8) 0.017(7) -0.058(7) 0.010(7)
F18 0.166(12) 0.315(19) 0.112(8) 0.093(11) -0.048(8) -0.154(13)
F19 0.226(15) 0.148(11) 0.127(9) -0.038(8) 0.044(9) 0.017(10)
F20 0.111(8) 0.120(8) 0.148(9) -0.038(7) 0.036(7) -0.024(6)
F21 0.30(2) 0.213(18) 0.35(3) 0.108(18) -0.20(2) -0.039(16)
F22 0.30(2) 0.154(13) 0.43(3) 0.078(16) -0.27(2) -0.003(13)
F23 0.200(15) 0.228(16) 0.218(15) -0.089(13) 0.140(13) -0.078(13)
F24 0.194(14) 0.217(15) 0.202(14) -0.014(12) 0.127(12) -0.033(12)
F25 0.125(8) 0.161(10) 0.124(8) 0.058(7) 0.044(7) 0.059(7)
F26 0.140(10) 0.134(10) 0.262(16) 0.085(11) -0.015(10) 0.044(8)
F27 0.39(3) 0.28(2) 0.089(9) -0.001(10) 0.014(12) 0.187(19)
F28 0.184(14) 0.31(2) 0.123(10) 0.082(11) 0.028(10) 0.086(14)
F29 0.086(8) 0.149(11) 0.34(2) -0.014(12) 0.058(11) 0.004(7)
F30 0.110(9) 0.182(13) 0.31(2) 0.097(13) -0.012(11) -0.043(9)
F31 0.084(6) 0.064(5) 0.290(15) 0.069(7) 0.023(8) 0.013(5)
F32 0.081(5) 0.077(5) 0.122(7) 0.027(5) 0.036(5) 0.024(4)
F33 0.071(5) 0.150(8) 0.107(7) 0.024(6) -0.021(5) -0.004(5)
F34 0.073(6) 0.147(9) 0.157(9) 0.003(7) -0.040(6) 0.009(6)
F35 0.116(7) 0.149(9) 0.109(7) 0.068(6) 0.034(6) -0.011(6)
F36 0.143(8) 0.114(7) 0.087(6) 0.044(5) 0.059(6) 0.049(6)
F37 0.204(14) 0.170(12) 0.131(9) 0.052(9) 0.059(9) -0.005(10)
F38 0.225(14) 0.089(7) 0.130(9) 0.032(6) 0.062(9) 0.017(8)
F39 0.189(12) 0.112(8) 0.111(8) 0.003(6) 0.030(8) 0.018(8)
F40 0.213(15) 0.118(9) 0.176(12) -0.038(8) 0.087(11) -0.038(9)
F41 0.166(12) 0.158(11) 0.245(16) 0.087(11) -0.002(11) 0.061(10)
F42 0.169(13) 0.255(18) 0.177(13) 0.029(12) -0.010(11) 0.106(13)
N1 0.095(8) 0.089(8) 0.068(7) 0.004(6) 0.016(6) 0.055(7)
N2 0.045(5) 0.055(6) 0.086(7) 0.026(5) 0.007(5) 0.010(4)
N3 0.047(5) 0.077(7) 0.058(6) -0.006(5) -0.001(4) 0.020(5)
N4 0.047(5) 0.060(6) 0.067(6) 0.014(5) -0.001(4) 0.016(4)
N5 0.094(8) 0.065(6) 0.050(5) 0.021(5) 0.017(5) 0.034(6)
N6 0.075(7) 0.050(5) 0.074(7) 0.001(5) -0.035(5) 0.020(5)
N7 0.051(5) 0.104(9) 0.065(6) 0.024(6) 0.014(5) 0.024(5)
N8 0.078(7) 0.057(6) 0.049(5) -0.005(4) -0.005(5) 0.034(5)
N9 0.064(7) 0.107(11) 0.120(11) 0.043(9) -0.005(7) -0.023(7)
N10 0.075(8) 0.117(10) 0.093(9) 0.053(8) 0.040(7) 0.045(7)
N11 0.094(9) 0.052(7) 0.128(11) 0.033(7) -0.004(8) -0.004(6)
N12 0.085(8) 0.091(8) 0.076(7) 0.046(6) -0.004(6) 0.004(6)
N13 0.067(7) 0.061(7) 0.113(10) -0.021(7) 0.010(7) 0.004(5)
N14 0.070(7) 0.057(7) 0.110(10) 0.023(6) -0.007(6) 0.006(5)
N15 0.078(8) 0.169(14) 0.068(7) -0.052(8) -0.018(6) 0.012(8)
N16 0.038(5) 0.136(11) 0.076(7) -0.011(7) -0.003(5) -0.002(6)
N17 0.062(5) 0.047(5) 0.048(5) 0.016(4) -0.002(4) 0.006(4)
N18 0.050(5) 0.038(4) 0.054(5) 0.005(4) -0.011(4) 0.013(4)
N19 0.046(5) 0.063(6) 0.060(5) 0.018(4) 0.014(4) 0.016(4)
N20 0.046(5) 0.046(5) 0.061(5) 0.007(4) 0.003(4) 0.017(4)
N21 0.059(5) 0.050(5) 0.056(5) 0.012(4) -0.002(4) -0.005(4)
N22 0.044(5) 0.053(5) 0.079(6) 0.022(5) 0.010(4) 0.018(4)
N23 0.078(7) 0.061(6) 0.064(6) 0.033(5) 0.017(5) 0.022(5)
N24 0.065(6) 0.108(9) 0.047(5) 0.035(6) 0.006(5) 0.027(6)
N25 0.089(8) 0.077(7) 0.063(7) 0.016(5) -0.008(6) 0.011(6)
N26 0.066(8) 0.153(13) 0.079(8) -0.002(8) -0.004(6) 0.029(8)
N27 0.143(13) 0.076(9) 0.088(9) 0.026(7) -0.030(8) 0.007(8)
N28 0.157(19) 0.31(3) 0.101(13) -0.023(16) -0.051(13) 0.056(19)
N29 0.122(15) 0.174(19) 0.140(16) -0.007(13) 0.000(11) 0.080(13)
N30 0.18(2) 0.151(19) 0.23(2) 0.087(19) 0.035(18) 0.060(17)
C1 0.035(5) 0.050(6) 0.081(8) 0.008(5) 0.005(5) 0.013(4)
C2 0.107(13) 0.091(12) 0.107(13) -0.024(10) -0.013(11) 0.051(10)
C3 0.056(7) 0.035(6) 0.156(15) -0.008(8) 0.006(9) 0.012(5)
C4 0.068(9) 0.097(11) 0.135(14) 0.053(10) 0.024(9) 0.029(8)
C5 0.19(2) 0.38(4) 0.19(2) 0.19(3) 0.14(2) 0.23(3)
C6 0.087(11) 0.139(15) 0.108(12) 0.042(11) 0.044(9) 0.050(11)
C7 0.048(5) 0.043(5) 0.057(6) 0.011(4) 0.008(5) 0.008(4)
C8 0.059(7) 0.087(9) 0.065(8) -0.012(7) -0.020(6) 0.014(6)
C9 0.049(6) 0.079(9) 0.091(10) -0.002(7) -0.015(6) 0.017(6)
C10 0.068(8) 0.098(10) 0.080(9) 0.046(8) 0.026(7) 0.021(7)
C11 0.056(6) 0.042(5) 0.045(5) 0.015(4) 0.002(4) 0.015(4)
C12 0.22(2) 0.081(11) 0.033(6) 0.010(7) 0.008(11) 0.080(14)
C13 0.168(19) 0.078(11) 0.067(10) -0.007(8) -0.061(12) 0.040(12)
C14 0.068(9) 0.071(10) 0.180(18) 0.018(10) -0.036(11) 0.006(7)
C15 0.087(12) 0.089(12) 0.20(2) 0.063(13) 0.063(13) 0.020(9)
C16 0.099(12) 0.162(18) 0.103(12) 0.080(13) -0.040(10) -0.049(12)
C17 0.071(7) 0.046(6) 0.042(5) 0.007(4) -0.008(5) 0.018(5)
C18 0.084(11) 0.172(19) 0.060(9) 0.004(10) 0.011(8) 0.066(12)
C19 0.104(12) 0.111(13) 0.060(8) -0.025(8) -0.008(8) 0.073(10)
C20 0.120(13) 0.052(8) 0.085(10) 0.017(7) -0.021(9) 0.017(8)
C21 0.073(8) 0.065(8) 0.060(7) 0.024(6) 0.006(6) 0.013(6)
C22 0.061(12) 0.26(4) 0.19(3) 0.15(3) -0.021(15) -0.048(19)
C23 0.060(11) 0.31(4) 0.15(2) 0.15(3) 0.041(14) 0.03(2)
C24 0.20(2) 0.145(18) 0.086(12) 0.035(12) 0.056(13) 0.114(17)
C25 0.15(2) 0.119(18) 0.15(2) -0.013(15) -0.048(17) -0.019(16)
C26 0.099(15) 0.126(17) 0.18(2) -0.053(15) -0.020(15) -0.012(13)
C27 0.078(8) 0.053(7) 0.064(7) 0.017(6) 0.000(6) -0.003(6)
C28 0.17(2) 0.090(15) 0.22(3) 0.087(18) 0.01(2) -0.013(15)
C29 0.146(19) 0.120(17) 0.16(2) 0.104(16) 0.005(15) 0.020(14)
C30 0.091(11) 0.182(19) 0.055(8) 0.027(10) -0.010(8) -0.022(12)
C31 0.046(6) 0.049(6) 0.084(8) -0.002(6) -0.006(6) -0.003(5)
C32 0.082(11) 0.042(8) 0.21(2) -0.012(12) -0.004(14) 0.002(7)
C33 0.109(14) 0.055(10) 0.21(2) 0.044(13) -0.022(16) 0.004(9)
C34 0.103(12) 0.102(12) 0.100(12) 0.047(10) 0.000(10) 0.014(10)
C35 0.099(13) 0.108(15) 0.137(18) -0.026(12) 0.019(12) 0.029(11)
C36 0.084(11) 0.19(2) 0.074(10) -0.027(12) 0.017(9) 0.029(13)
C37 0.045(6) 0.098(10) 0.054(7) -0.001(6) -0.002(5) 0.007(6)
C38 0.092(13) 0.23(3) 0.090(13) -0.064(14) -0.030(10) 0.031(15)
C39 0.059(9) 0.21(2) 0.104(13) -0.021(14) -0.032(9) -0.003(12)
C40 0.054(8) 0.144(15) 0.091(11) 0.019(10) 0.018(7) 0.010(8)
C41 0.037(5) 0.038(5) 0.060(6) 0.016(4) 0.003(4) 0.006(4)
C42 0.068(7) 0.059(7) 0.048(6) 0.016(5) 0.005(5) 0.007(6)
C43 0.100(10) 0.050(6) 0.039(5) 0.007(5) -0.005(6) 0.019(6)
C44 0.051(6) 0.059(7) 0.070(7) 0.004(6) -0.018(5) -0.004(5)
C45 0.045(5) 0.066(7) 0.058(6) 0.018(5) -0.005(5) -0.001(5)
C46 0.062(7) 0.079(9) 0.083(9) 0.029(7) 0.012(6) 0.011(6)
C47 0.049(5) 0.042(5) 0.045(5) 0.010(4) -0.004(4) 0.003(4)
C48 0.064(8) 0.084(9) 0.084(9) 0.027(7) 0.023(7) 0.036(7)
C49 0.081(9) 0.054(7) 0.082(9) 0.009(6) 0.010(7) 0.028(6)
C50 0.061(7) 0.052(6) 0.077(8) 0.026(6) 0.005(6) 0.012(5)
C51 0.057(6) 0.041(5) 0.043(5) 0.009(4) 0.007(4) 0.008(4)
C52 0.045(6) 0.074(9) 0.109(11) 0.030(8) -0.001(7) -0.016(6)
C53 0.046(7) 0.090(11) 0.122(12) 0.044(9) 0.014(7) 0.001(6)
C54 0.076(8) 0.057(7) 0.101(10) 0.020(7) 0.033(7) 0.036(6)
C55 0.085(9) 0.039(6) 0.079(8) -0.005(6) 0.014(7) -0.004(6)
C56 0.098(10) 0.040(6) 0.099(10) 0.014(7) 0.006(8) 0.018(6)
C57 0.052(6) 0.053(6) 0.052(6) 0.016(5) 0.010(5) 0.022(5)
C58 0.091(11) 0.095(11) 0.084(10) 0.052(9) 0.021(8) 0.029(9)
C59 0.096(11) 0.142(15) 0.076(9) 0.077(10) 0.034(8) 0.056(11)
C60 0.071(9) 0.138(14) 0.046(7) 0.013(8) 0.001(6) -0.006(9)
C61 0.050(6) 0.065(7) 0.063(7) 0.019(6) 0.009(5) 0.014(5)
C62 0.077(9) 0.082(9) 0.064(8) 0.011(7) 0.001(6) 0.015(7)
C63 0.096(12) 0.093(11) 0.070(9) 0.011(8) -0.011(8) 0.023(9)
C64 0.114(15) 0.150(18) 0.118(15) 0.026(13) 0.046(12) 0.030(13)
C65 0.149(17) 0.072(10) 0.081(10) 0.014(8) -0.017(10) -0.011(10)
C66 0.20(2) 0.076(11) 0.096(13) 0.012(9) 0.012(13) 0.007(12)
C67 0.14(2) 0.24(3) 0.13(2) 0.05(2) -0.027(16) 0.01(2)
C68 0.20(3) 0.27(4) 0.18(3) 0.10(2) -0.09(2) -0.08(3)
C69 0.111(17) 0.17(2) 0.15(2) 0.057(18) -0.054(16) -0.012(16)
C70 0.13(2) 0.40(5) 0.23(3) -0.09(3) -0.04(2) 0.16(3)
C71 0.109(15) 0.17(2) 0.102(14) 0.054(16) 0.017(11) 0.024(16)
C72 0.16(2) 0.106(15) 0.133(17) 0.040(13) 0.031(14) -0.005(14)

loop_
_atom_type_symbol
_atom_type_description
_atom_type_scat_dispersion_real
_atom_type_scat_dispersion_imag
_atom_type_scat_source
C C 0.0033 0.0016
;
International Tables for Crystallography
(Vol. C, Tables 4.2.6.8 and 6.1.1.4)
;
H H 0.0000 0.0000
;
International Tables for Crystallography
(Vol. C, Table 6.1.1.4)
;
Ag Ag -0.8971 1.1015
;
International Tables for Crystallography
(Vol. C, Tables 4.2.6.8 and 6.1.1.4)
;
F F 0.0171 0.0103
;
International Tables for Crystallography
(Vol. C, Tables 4.2.6.8 and 6.1.1.4)
;
N N 0.0061 0.0033
;
International Tables for Crystallography
(Vol. C, Tables 4.2.6.8 and 6.1.1.4)
;
P P 0.1023 0.0942
;
International Tables for Crystallography
(Vol. C, Tables 4.2.6.8 and 6.1.1.4)
;
Pt Pt -1.7033 8.3905
;
International Tables for Crystallography
(Vol. C, Tables 4.2.6.8 and 6.1.1.4)
;
S S 0.1246 0.1234
;
International Tables for Crystallography
(Vol. C, Tables 4.2.6.8 and 6.1.1.4)
;

loop_
_geom_angle_atom_site_label_1
_geom_angle_atom_site_label_2
_geom_angle_atom_site_label_3
_geom_angle
_geom_angle_site_symmetry_1
_geom_angle_site_symmetry_3
_geom_angle_publ_flag
C7 Pt1 C1 87.6(4) . . ?
C7 Pt1 S2 93.8(3) . . ?
C1 Pt1 S2 175.3(3) . . ?
C7 Pt1 S1 170.5(3) . . ?
C1 Pt1 S1 101.8(3) . . ?
S2 Pt1 S1 76.75(8) . . ?
C7 Pt1 Pt3 123.8(3) . . ?
C1 Pt1 Pt3 127.6(3) . . ?
S2 Pt1 Pt3 48.22(7) . . ?
S1 Pt1 Pt3 48.81(6) . . ?
C17 Pt2 C11 85.3(4) . . ?
C17 Pt2 S2 95.5(3) . . ?
C11 Pt2 S2 179.2(3) . . ?
C17 Pt2 S1 172.2(3) . . ?
C11 Pt2 S1 102.5(3) . . ?
S2 Pt2 S1 76.71(8) . . ?
C17 Pt2 Pt3 125.2(3) . . ?
C11 Pt2 Pt3 131.3(3) . . ?
S2 Pt2 Pt3 47.93(7) . . ?
S1 Pt2 Pt3 48.50(6) . . ?
C21 Pt3 C27 86.3(5) . . ?
C21 Pt3 S2 178.2(3) . . ?
C27 Pt3 S2 95.5(4) . . ?
C21 Pt3 S1 101.8(3) . . ?
C27 Pt3 S1 171.8(4) . . ?
S2 Pt3 S1 76.40(8) . . ?
C21 Pt3 Pt1 131.0(4) . . ?
C27 Pt3 Pt1 126.1(4) . . ?
S2 Pt3 Pt1 47.83(6) . . ?
S1 Pt3 Pt1 48.71(6) . . ?
C21 Pt3 Pt2 131.2(3) . . ?
C27 Pt3 Pt2 124.6(4) . . ?
S2 Pt3 Pt2 47.45(6) . . ?
S1 Pt3 Pt2 48.55(6) . . ?
Pt1 Pt3 Pt2 63.73(2) . . ?
C37 Pt4 C31 86.5(5) . . ?
C37 Pt4 S4 97.1(4) . . ?
C31 Pt4 S4 175.6(4) . . ?
C37 Pt4 S3 173.9(4) . . ?
C31 Pt4 S3 99.6(3) . . ?
S4 Pt4 S3 76.76(8) . . ?
C37 Pt4 Pt5 126.6(4) . . ?
C31 Pt4 Pt5 126.9(4) . . ?
S4 Pt4 Pt5 48.81(6) . . ?
S3 Pt4 Pt5 49.12(6) . . ?
C41 Pt5 C47 87.7(4) . . ?
C41 Pt5 S4 170.2(3) . . ?
C47 Pt5 S4 97.1(3) . . ?
C41 Pt5 S3 99.1(3) . . ?
C47 Pt5 S3 172.2(3) . . ?
S4 Pt5 S3 76.78(8) . . ?
C41 Pt5 Pt4 121.8(3) . . ?
C47 Pt5 Pt4 129.7(3) . . ?
S4 Pt5 Pt4 48.88(7) . . ?
S3 Pt5 Pt4 49.08(6) . . ?
C57 Pt6 C51 87.4(4) . . ?
C57 Pt6 S4 96.9(3) . . ?
C51 Pt6 S4 172.5(3) . . ?
C57 Pt6 S3 173.1(3) . . ?
C51 Pt6 S3 99.2(3) . . ?
S4 Pt6 S3 76.74(8) . . ?
S1 Ag1 S3 177.40(9) . . ?
N25 Ag2 N26 108.8(4) . . ?
N25 Ag2 N27 100.5(4) . . ?
N26 Ag2 N27 101.9(6) . . ?
N25 Ag2 S2 113.7(3) . . ?
N26 Ag2 S2 113.6(4) . . ?
N27 Ag2 S2 116.9(4) . . ?
N29 Ag3 N28 98.2(8) . . ?
N29 Ag3 N30 85.1(9) . . ?
N28 Ag3 N30 115.7(10) . . ?
N29 Ag3 S4 124.4(5) . . ?
N28 Ag3 S4 118.0(6) . . ?
N30 Ag3 S4 111.1(6) . . ?
Ag1 S1 Pt1 132.03(11) . . ?
Ag1 S1 Pt3 129.73(11) . . ?
Pt1 S1 Pt3 82.49(8) . . ?
Ag1 S1 Pt2 124.94(11) . . ?
Pt1 S1 Pt2 88.50(8) . . ?
Pt3 S1 Pt2 82.95(8) . . ?
Pt2 S2 Pt1 90.61(8) . . ?
Pt2 S2 Pt3 84.62(8) . . ?
Pt1 S2 Pt3 83.95(7) . . ?
Pt2 S2 Ag2 125.79(10) . . ?
Pt1 S2 Ag2 131.27(11) . . ?
Pt3 S2 Ag2 125.76(11) . . ?
Ag1 S3 Pt4 127.93(10) . . ?
Ag1 S3 Pt5 129.52(11) . . ?
Pt4 S3 Pt5 81.80(7) . . ?
Ag1 S3 Pt6 128.30(10) . . ?
Pt4 S3 Pt6 87.62(8) . . ?
Pt5 S3 Pt6 86.11(8) . . ?
Pt5 S4 Pt6 86.72(8) . . ?
Pt5 S4 Pt4 82.31(8) . . ?
Pt6 S4 Pt4 88.17(8) . . ?
Pt5 S4 Ag3 126.44(11) . . ?
Pt6 S4 Ag3 128.10(12) . . ?
Pt4 S4 Ag3 129.93(11) . . ?
F6 P1 F4 94.0(12) . . ?
F6 P1 F5 174.4(13) . . ?
F4 P1 F5 91.4(12) . . ?
F6 P1 F2 87.9(9) . . ?
F4 P1 F2 87.8(9) . . ?
F5 P1 F2 90.8(9) . . ?
F6 P1 F3 88.9(11) . . ?
F4 P1 F3 174.2(10) . . ?
F5 P1 F3 85.9(10) . . ?
F2 P1 F3 97.4(10) . . ?
F6 P1 F1 93.1(9) . . ?
F4 P1 F1 90.9(8) . . ?
F5 P1 F1 88.4(8) . . ?
F2 P1 F1 178.4(8) . . ?
F3 P1 F1 83.9(8) . . ?
F12 P2 F9 92.6(12) . . ?
F12 P2 F11 173.9(12) . . ?
F9 P2 F11 93.5(11) . . ?
F12 P2 F10 87.0(10) . . ?
F9 P2 F10 179.4(11) . . ?
F11 P2 F10 87.0(11) . . ?
F12 P2 F8 90.7(7) . . ?
F9 P2 F8 90.0(9) . . ?
F11 P2 F8 90.1(7) . . ?
F10 P2 F8 89.6(8) . . ?
F12 P2 F7 89.3(7) . . ?
F9 P2 F7 91.8(8) . . ?
F11 P2 F7 89.7(6) . . ?
F10 P2 F7 88.7(7) . . ?
F8 P2 F7 178.2(8) . . ?
F18 P3 F17 177.4(7) . . ?
F18 P3 F16 87.6(9) . . ?
F17 P3 F16 91.1(8) . . ?
F18 P3 F15 93.0(9) . . ?
F17 P3 F15 88.3(7) . . ?
F16 P3 F15 178.4(6) . . ?
F18 P3 F14 89.1(6) . . ?
F17 P3 F14 93.1(7) . . ?
F16 P3 F14 91.1(5) . . ?
F15 P3 F14 90.4(5) . . ?
F18 P3 F13 90.4(5) . . ?
F17 P3 F13 87.4(6) . . ?
F16 P3 F13 88.5(6) . . ?
F15 P3 F13 90.0(5) . . ?
F14 P3 F13 179.4(6) . . ?
F22 P4 F24 96.9(13) . . ?
F22 P4 F21 171.2(15) . . ?
F24 P4 F21 87.6(12) . . ?
F22 P4 F23 94.8(12) . . ?
F24 P4 F23 168.2(12) . . ?
F21 P4 F23 80.9(12) . . ?
F22 P4 F20 92.2(9) . . ?
F24 P4 F20 88.0(7) . . ?
F21 P4 F20 80.4(9) . . ?
F23 P4 F20 92.7(6) . . ?
F22 P4 F19 88.7(9) . . ?
F24 P4 F19 93.2(8) . . ?
F21 P4 F19 98.6(10) . . ?
F23 P4 F19 85.9(7) . . ?
F20 P4 F19 178.4(8) . . ?
F27 P5 F30 89.8(12) . . ?
F27 P5 F26 90.5(9) . . ?
F30 P5 F26 91.7(8) . . ?
F27 P5 F29 95.7(11) . . ?
F30 P5 F29 173.8(10) . . ?
F26 P5 F29 91.0(8) . . ?
F27 P5 F25 90.3(7) . . ?
F30 P5 F25 88.7(7) . . ?
F26 P5 F25 179.1(9) . . ?
F29 P5 F25 88.5(7) . . ?
F27 P5 F28 177.7(10) . . ?
F30 P5 F28 88.5(9) . . ?
F26 P5 F28 91.0(8) . . ?
F29 P5 F28 86.0(9) . . ?
F25 P5 F28 88.2(7) . . ?
F34 P6 F31 91.9(6) . . ?
F34 P6 F36 94.3(6) . . ?
F31 P6 F36 89.8(6) . . ?
F34 P6 F35 88.0(6) . . ?
F31 P6 F35 92.2(6) . . ?
F36 P6 F35 176.8(6) . . ?
F34 P6 F32 90.8(5) . . ?
F31 P6 F32 177.2(5) . . ?
F36 P6 F32 89.2(4) . . ?
F35 P6 F32 88.7(5) . . ?
F34 P6 F33 177.1(6) . . ?
F31 P6 F33 90.1(6) . . ?
F36 P6 F33 87.8(6) . . ?
F35 P6 F33 89.8(5) . . ?
F32 P6 F33 87.3(5) . . ?
F42 P7 F40 92.1(10) . . ?
F42 P7 F37 92.5(10) . . ?
F40 P7 F37 89.8(7) . . ?
F42 P7 F38 90.3(9) . . ?
F40 P7 F38 89.1(7) . . ?
F37 P7 F38 177.0(8) . . ?
F42 P7 F41 177.1(10) . . ?
F40 P7 F41 89.1(9) . . ?
F37 P7 F41 90.1(8) . . ?
F38 P7 F41 87.1(8) . . ?
F42 P7 F39 89.6(8) . . ?
F40 P7 F39 177.5(8) . . ?
F37 P7 F39 92.0(7) . . ?
F38 P7 F39 89.1(6) . . ?
F41 P7 F39 89.1(8) . . ?
C2 N1 C1 109.6(13) . . ?
C2 N1 C5 124.8(16) . . ?
C1 N1 C5 125.6(14) . . ?
C1 N2 C3 112.7(12) . . ?
C1 N2 C4 123.0(11) . . ?
C3 N2 C4 124.3(12) . . ?
C7 N3 C8 111.1(10) . . ?
C7 N3 C6 123.6(11) . . ?
C8 N3 C6 125.3(12) . . ?
C7 N4 C9 110.1(10) . . ?
C7 N4 C10 124.0(10) . . ?
C9 N4 C10 125.9(10) . . ?
C11 N5 C12 108.0(13) . . ?
C11 N5 C15 128.7(12) . . ?
C12 N5 C15 123.2(15) . . ?
C13 N6 C11 112.2(14) . . ?
C13 N6 C14 122.2(14) . . ?
C11 N6 C14 125.5(12) . . ?
C17 N7 C18 111.1(13) . . ?
C17 N7 C16 122.2(12) . . ?
C18 N7 C16 126.6(15) . . ?
C17 N8 C19 109.8(13) . . ?
C17 N8 C20 126.1(10) . . ?
C19 N8 C20 123.8(13) . . ?
C21 N9 C22 112.5(19) . . ?
C21 N9 C25 127.9(15) . . ?
C22 N9 C25 120(2) . . ?
C21 N10 C23 110.0(18) . . ?
C21 N10 C24 122.2(13) . . ?
C23 N10 C24 127.7(18) . . ?
C27 N11 C28 111.9(16) . . ?
C27 N11 C26 123.4(14) . . ?
C28 N11 C26 124.6(18) . . ?
C27 N12 C29 109.9(14) . . ?
C27 N12 C30 124.0(12) . . ?
C29 N12 C30 125.8(15) . . ?
C31 N13 C32 108.7(15) . . ?
C31 N13 C35 131.0(14) . . ?
C32 N13 C35 120.1(15) . . ?
C31 N14 C33 111.0(15) . . ?
C31 N14 C34 126.9(11) . . ?
C33 N14 C34 121.9(16) . . ?
C37 N15 C38 112.5(13) . . ?
C37 N15 C36 118.9(11) . . ?
C38 N15 C36 128.4(13) . . ?
C37 N16 C39 109.8(12) . . ?
C37 N16 C40 124.3(10) . . ?
C39 N16 C40 125.9(12) . . ?
C41 N17 C42 110.6(9) . . ?
C41 N17 C45 122.5(8) . . ?
C42 N17 C45 126.9(10) . . ?
C41 N18 C43 110.4(9) . . ?
C41 N18 C44 124.8(9) . . ?
C43 N18 C44 124.8(9) . . ?
C47 N19 C48 110.2(10) . . ?
C47 N19 C46 129.6(9) . . ?
C48 N19 C46 120.2(10) . . ?
C47 N20 C49 109.6(10) . . ?
C47 N20 C50 124.8(8) . . ?
C49 N20 C50 125.5(10) . . ?
C51 N21 C52 112.0(10) . . ?
C51 N21 C55 121.4(10) . . ?
C52 N21 C55 126.5(10) . . ?
C51 N22 C53 107.9(10) . . ?
C51 N22 C54 126.0(9) . . ?
C53 N22 C54 126.0(10) . . ?
C57 N23 C58 111.3(12) . . ?
C57 N23 C56 130.9(10) . . ?
C58 N23 C56 117.8(12) . . ?
C57 N24 C59 107.5(12) . . ?
C57 N24 C60 128.6(11) . . ?
C59 N24 C60 123.8(12) . . ?
C61 N25 Ag2 171.7(11) . . ?
C63 N26 Ag2 168.0(13) . . ?
C65 N27 Ag2 176.2(14) . . ?
C67 N28 Ag3 177(3) . . ?
C69 N29 Ag3 171(3) . . ?
C71 N30 Ag3 164(2) . . ?
N2 C1 N1 103.9(10) . . ?
N2 C1 Pt1 133.4(9) . . ?
N1 C1 Pt1 122.6(9) . . ?
C3 C2 N1 108.0(14) . . ?
C3 C2 H2 126.0 . . ?
N1 C2 H2 126.0 . . ?
C2 C3 N2 105.8(12) . . ?
C2 C3 H3 127.1 . . ?
N2 C3 H3 127.1 . . ?
N2 C4 H4A 109.5 . . ?
N2 C4 H4B 109.5 . . ?
H4A C4 H4B 109.5 . . ?
N2 C4 H4C 109.5 . . ?
H4A C4 H4C 109.5 . . ?
H4B C4 H4C 109.5 . . ?
C6 C5 N1 127.8(16) . . ?
C6 C5 H5A 105.3 . . ?
N1 C5 H5A 105.3 . . ?
C6 C5 H5B 105.3 . . ?
N1 C5 H5B 105.3 . . ?
H5A C5 H5B 106.0 . . ?
C5 C6 N3 124.8(17) . . ?
C5 C6 H6A 106.1 . . ?
N3 C6 H6A 106.1 . . ?
C5 C6 H6B 106.1 . . ?
N3 C6 H6B 106.1 . . ?
H6A C6 H6B 106.3 . . ?
N4 C7 N3 104.4(9) . . ?
N4 C7 Pt1 129.6(8) . . ?
N3 C7 Pt1 126.0(7) . . ?
C9 C8 N3 107.1(11) . . ?
C9 C8 H8 126.4 . . ?
N3 C8 H8 126.4 . . ?
C8 C9 N4 107.3(10) . . ?
C8 C9 H9 126.3 . . ?
N4 C9 H9 126.3 . . ?
N4 C10 H10A 109.5 . . ?
N4 C10 H10B 109.5 . . ?
H10A C10 H10B 109.5 . . ?
N4 C10 H10C 109.5 . . ?
H10A C10 H10C 109.5 . . ?
H10B C10 H10C 109.5 . . ?
N6 C11 N5 105.8(10) . . ?
N6 C11 Pt2 128.4(9) . . ?
N5 C11 Pt2 125.1(8) . . ?
C13 C12 N5 106.5(14) . . ?
C13 C12 H12 126.8 . . ?
N5 C12 H12 126.8 . . ?
N6 C13 C12 107.4(14) . . ?
N6 C13 H13 126.3 . . ?
C12 C13 H13 126.3 . . ?
N6 C14 H14A 109.5 . . ?
N6 C14 H14B 109.5 . . ?
H14A C14 H14B 109.5 . . ?
N6 C14 H14C 109.5 . . ?
H14A C14 H14C 109.5 . . ?
H14B C14 H14C 109.5 . . ?
C16 C15 N5 123.2(14) . . ?
C16 C15 H15A 106.5 . . ?
N5 C15 H15A 106.5 . . ?
C16 C15 H15B 106.5 . . ?
N5 C15 H15B 106.5 . . ?
H15A C15 H15B 106.5 . . ?
C15 C16 N7 120.8(14) . . ?
C15 C16 H16A 107.1 . . ?
N7 C16 H16A 107.1 . . ?
C15 C16 H16B 107.1 . . ?
N7 C16 H16B 107.1 . . ?
H16A C16 H16B 106.8 . . ?
N7 C17 N8 105.6(10) . . ?
N7 C17 Pt2 126.8(8) . . ?
N8 C17 Pt2 127.5(9) . . ?
C19 C18 N7 106.3(14) . . ?
C19 C18 H18 126.8 . . ?
N7 C18 H18 126.8 . . ?
C18 C19 N8 107.1(13) . . ?
C18 C19 H19 126.5 . . ?
N8 C19 H19 126.5 . . ?
N8 C20 H20A 109.5 . . ?
N8 C20 H20B 109.5 . . ?
H20A C20 H20B 109.5 . . ?
N8 C20 H20C 109.5 . . ?
H20A C20 H20C 109.5 . . ?
H20B C20 H20C 109.5 . . ?
N9 C21 N10 102.9(13) . . ?
N9 C21 Pt3 127.5(10) . . ?
N10 C21 Pt3 129.1(11) . . ?
C23 C22 N9 105(2) . . ?
C23 C22 H22 127.6 . . ?
N9 C22 H22 127.6 . . ?
C22 C23 N10 110(2) . . ?
C22 C23 H23 125.2 . . ?
N10 C23 H23 125.2 . . ?
N10 C24 H24A 109.5 . . ?
N10 C24 H24B 109.5 . . ?
H24A C24 H24B 109.5 . . ?
N10 C24 H24C 109.5 . . ?
H24A C24 H24C 109.5 . . ?
H24B C24 H24C 109.5 . . ?
C26 C25 N9 121.7(18) . . ?
C26 C25 H25A 106.9 . . ?
N9 C25 H25A 106.9 . . ?
C26 C25 H25B 106.9 . . ?
N9 C25 H25B 106.9 . . ?
H25A C25 H25B 106.7 . . ?
C25 C26 N11 124(2) . . ?
C25 C26 H26A 106.4 . . ?
N11 C26 H26A 106.4 . . ?
C25 C26 H26B 106.4 . . ?
N11 C26 H26B 106.4 . . ?
H26A C26 H26B 106.4 . . ?
N12 C27 N11 104.4(11) . . ?
N12 C27 Pt3 131.2(9) . . ?
N11 C27 Pt3 124.4(10) . . ?
C29 C28 N11 105.8(18) . . ?
C29 C28 H28 127.1 . . ?
N11 C28 H28 127.1 . . ?
C28 C29 N12 107.9(16) . . ?
C28 C29 H29 126.1 . . ?
N12 C29 H29 126.1 . . ?
N12 C30 H30A 109.5 . . ?
N12 C30 H30B 109.5 . . ?
H30A C30 H30B 109.5 . . ?
N12 C30 H30C 109.5 . . ?
H30A C30 H30C 109.5 . . ?
H30B C30 H30C 109.5 . . ?
N13 C31 N14 106.7(12) . . ?
N13 C31 Pt4 128.6(11) . . ?
N14 C31 Pt4 124.6(9) . . ?
C33 C32 N13 109.1(15) . . ?
C33 C32 H32 125.5 . . ?
N13 C32 H32 125.5 . . ?
C32 C33 N14 104.5(17) . . ?
C32 C33 H33 127.7 . . ?
N14 C33 H33 127.7 . . ?
N14 C34 H34A 109.5 . . ?
N14 C34 H34B 109.5 . . ?
H34A C34 H34B 109.5 . . ?
N14 C34 H34C 109.5 . . ?
H34A C34 H34C 109.5 . . ?
H34B C34 H34C 109.5 . . ?
N13 C35 C36 120.0(14) . . ?
N13 C35 H35A 107.3 . . ?
C36 C35 H35A 107.3 . . ?
N13 C35 H35B 107.3 . . ?
C36 C35 H35B 107.3 . . ?
H35A C35 H35B 106.9 . . ?
C35 C36 N15 111.2(17) . . ?
C35 C36 H36A 109.4 . . ?
N15 C36 H36A 109.4 . . ?
C35 C36 H36B 109.4 . . ?
N15 C36 H36B 109.4 . . ?
H36A C36 H36B 108.0 . . ?
N16 C37 N15 103.2(10) . . ?
N16 C37 Pt4 131.4(9) . . ?
N15 C37 Pt4 125.2(9) . . ?
C39 C38 N15 105.0(14) . . ?
C39 C38 H38 127.5 . . ?
N15 C38 H38 127.5 . . ?
C38 C39 N16 109.3(14) . . ?
C38 C39 H39 125.4 . . ?
N16 C39 H39 125.4 . . ?
N16 C40 H40A 109.5 . . ?
N16 C40 H40B 109.5 . . ?
H40A C40 H40B 109.5 . . ?
N16 C40 H40C 109.5 . . ?
H40A C40 H40C 109.5 . . ?
H40B C40 H40C 109.5 . . ?
N18 C41 N17 105.6(9) . . ?
N18 C41 Pt5 133.9(7) . . ?
N17 C41 Pt5 120.5(7) . . ?
C43 C42 N17 105.9(10) . . ?
C43 C42 H42 127.1 . . ?
N17 C42 H42 127.1 . . ?
C42 C43 N18 107.5(10) . . ?
C42 C43 H43 126.2 . . ?
N18 C43 H43 126.2 . . ?
N18 C44 H44A 109.5 . . ?
N18 C44 H44B 109.5 . . ?
H44A C44 H44B 109.5 . . ?
N18 C44 H44C 109.5 . . ?
H44A C44 H44C 109.5 . . ?
H44B C44 H44C 109.5 . . ?
N17 C45 C46 114.3(10) . . ?
N17 C45 H45A 108.7 . . ?
C46 C45 H45A 108.7 . . ?
N17 C45 H45B 108.7 . . ?
C46 C45 H45B 108.7 . . ?
H45A C45 H45B 107.6 . . ?
N19 C46 C45 116.7(10) . . ?
N19 C46 H46A 108.1 . . ?
C45 C46 H46A 108.1 . . ?
N19 C46 H46B 108.1 . . ?
C45 C46 H46B 108.1 . . ?
H46A C46 H46B 107.3 . . ?
N20 C47 N19 104.7(8) . . ?
N20 C47 Pt5 124.2(7) . . ?
N19 C47 Pt5 131.0(7) . . ?
C49 C48 N19 107.3(11) . . ?
C49 C48 H48 126.4 . . ?
N19 C48 H48 126.4 . . ?
C48 C49 N20 108.2(11) . . ?
C48 C49 H49 125.9 . . ?
N20 C49 H49 125.9 . . ?
N20 C50 H50A 109.5 . . ?
N20 C50 H50B 109.5 . . ?
H50A C50 H50B 109.5 . . ?
N20 C50 H50C 109.5 . . ?
H50A C50 H50C 109.5 . . ?
H50B C50 H50C 109.5 . . ?
N21 C51 N22 106.2(9) . . ?
N21 C51 Pt6 122.8(7) . . ?
N22 C51 Pt6 130.9(8) . . ?
C53 C52 N21 104.7(11) . . ?
C53 C52 H52 127.6 . . ?
N21 C52 H52 127.6 . . ?
C52 C53 N22 109.1(11) . . ?
C52 C53 H53 125.5 . . ?
N22 C53 H53 125.5 . . ?
N22 C54 H54A 109.5 . . ?
N22 C54 H54B 109.5 . . ?
H54A C54 H54B 109.5 . . ?
N22 C54 H54C 109.5 . . ?
H54A C54 H54C 109.5 . . ?
H54B C54 H54C 109.5 . . ?
N21 C55 C56 115.1(10) . . ?
N21 C55 H55A 108.5 . . ?
C56 C55 H55A 108.5 . . ?
N21 C55 H55B 108.5 . . ?
C56 C55 H55B 108.5 . . ?
H55A C55 H55B 107.5 . . ?
N23 C56 C55 117.9(10) . . ?
N23 C56 H56A 107.8 . . ?
C55 C56 H56A 107.8 . . ?
N23 C56 H56B 107.8 . . ?
C55 C56 H56B 107.8 . . ?
H56A C56 H56B 107.2 . . ?
N23 C57 N24 106.6(10) . . ?
N23 C57 Pt6 130.5(8) . . ?
N24 C57 Pt6 122.9(9) . . ?
C59 C58 N23 106.8(13) . . ?
C59 C58 H58 126.6 . . ?
N23 C58 H58 126.6 . . ?
C58 C59 N24 107.8(12) . . ?
C58 C59 H59 126.1 . . ?
N24 C59 H59 126.1 . . ?
N24 C60 H60A 109.5 . . ?
N24 C60 H60B 109.5 . . ?
H60A C60 H60B 109.5 . . ?
N24 C60 H60C 109.5 . . ?
H60A C60 H60C 109.5 . . ?
H60B C60 H60C 109.5 . . ?
N25 C61 C62 178.1(13) . . ?
C61 C62 H62A 109.5 . . ?
C61 C62 H62B 109.5 . . ?
H62A C62 H62B 109.5 . . ?
C61 C62 H62C 109.5 . . ?
H62A C62 H62C 109.5 . . ?
H62B C62 H62C 109.5 . . ?
N26 C63 C64 177.9(17) . . ?
C63 C64 H64A 109.5 . . ?
C63 C64 H64B 109.5 . . ?
H64A C64 H64B 109.5 . . ?
C63 C64 H64C 109.5 . . ?
H64A C64 H64C 109.5 . . ?
H64B C64 H64C 109.5 . . ?
N27 C65 C66 178(2) . . ?
C65 C66 H66A 109.5 . . ?
C65 C66 H66B 109.5 . . ?
H66A C66 H66B 109.5 . . ?
C65 C66 H66C 109.5 . . ?
H66A C66 H66C 109.5 . . ?
H66B C66 H66C 109.5 . . ?
N28 C67 C68 179(3) . . ?
C67 C68 H68A 109.5 . . ?
C67 C68 H68B 109.5 . . ?
H68A C68 H68B 109.5 . . ?
C67 C68 H68C 109.5 . . ?
H68A C68 H68C 109.5 . . ?
H68B C68 H68C 109.5 . . ?
N29 C69 C70 177(3) . . ?
C69 C70 H70A 109.5 . . ?
C69 C70 H70B 109.5 . . ?
H70A C70 H70B 109.5 . . ?
C69 C70 H70C 109.5 . . ?
H70A C70 H70C 109.5 . . ?
H70B C70 H70C 109.5 . . ?
N30 C71 C72 178(3) . . ?
C71 C72 H72A 109.5 . . ?
C71 C72 H72B 109.5 . . ?
H72A C72 H72B 109.5 . . ?
C71 C72 H72C 109.5 . . ?
H72A C72 H72C 109.5 . . ?
H72B C72 H72C 109.5 . . ?

loop_
_geom_bond_atom_site_label_1
_geom_bond_atom_site_label_2
_geom_bond_distance
_geom_bond_site_symmetry_2
_geom_bond_publ_flag
Pt1 C7 1.980(10) . ?
Pt1 C1 2.015(10) . ?
Pt1 S2 2.358(2) . ?
Pt1 S1 2.398(3) . ?
Pt1 Pt3 3.1638(11) . ?
Pt2 C17 1.990(11) . ?
Pt2 C11 1.999(10) . ?
Pt2 S2 2.355(2) . ?
Pt2 S1 2.403(2) . ?
Pt2 Pt3 3.1821(11) . ?
Pt3 C21 1.977(13) . ?
Pt3 C27 1.984(12) . ?
Pt3 S2 2.373(3) . ?
Pt3 S1 2.401(3) . ?
Pt4 C37 1.951(11) . ?
Pt4 C31 2.041(12) . ?
Pt4 S4 2.375(3) . ?
Pt4 S3 2.385(2) . ?
Pt4 Pt5 3.1244(11) . ?
Pt5 C41 1.989(10) . ?
Pt5 C47 1.990(10) . ?
Pt5 S4 2.373(3) . ?
Pt5 S3 2.387(2) . ?
Pt6 C57 1.996(10) . ?
Pt6 C51 2.010(10) . ?
Pt6 S4 2.374(3) . ?
Pt6 S3 2.387(2) . ?
Ag1 S1 2.364(2) . ?
Ag1 S3 2.368(2) . ?
Ag2 N25 2.259(11) . ?
Ag2 N26 2.276(14) . ?
Ag2 N27 2.309(14) . ?
Ag2 S2 2.491(2) . ?
Ag3 N29 2.209(17) . ?
Ag3 N28 2.28(2) . ?
Ag3 N30 2.32(2) . ?
Ag3 S4 2.479(3) . ?
P1 F6 1.463(12) . ?
P1 F4 1.482(12) . ?
P1 F5 1.513(13) . ?
P1 F2 1.535(11) . ?
P1 F3 1.559(14) . ?
P1 F1 1.562(11) . ?
P2 F12 1.511(11) . ?
P2 F9 1.545(14) . ?
P2 F11 1.548(12) . ?
P2 F10 1.550(14) . ?
P2 F8 1.573(11) . ?
P2 F7 1.584(10) . ?
P3 F18 1.547(11) . ?
P3 F17 1.554(10) . ?
P3 F16 1.554(11) . ?
P3 F15 1.565(9) . ?
P3 F14 1.589(8) . ?
P3 F13 1.594(8) . ?
P4 F22 1.496(13) . ?
P4 F24 1.559(13) . ?
P4 F21 1.561(16) . ?
P4 F23 1.588(14) . ?
P4 F20 1.598(10) . ?
P4 F19 1.615(12) . ?
P5 F27 1.521(13) . ?
P5 F30 1.554(12) . ?
P5 F26 1.567(11) . ?
P5 F29 1.583(13) . ?
P5 F25 1.606(11) . ?
P5 F28 1.627(14) . ?
P6 F34 1.568(9) . ?
P6 F31 1.573(9) . ?
P6 F36 1.578(8) . ?
P6 F35 1.592(9) . ?
P6 F32 1.594(8) . ?
P6 F33 1.608(9) . ?
P7 F42 1.512(14) . ?
P7 F40 1.530(12) . ?
P7 F37 1.552(12) . ?
P7 F38 1.566(12) . ?
P7 F41 1.586(13) . ?
P7 F39 1.591(11) . ?
N1 C2 1.357(18) . ?
N1 C1 1.398(15) . ?
N1 C5 1.46(2) . ?
N2 C1 1.301(14) . ?
N2 C3 1.386(16) . ?
N2 C4 1.445(18) . ?
N3 C7 1.357(13) . ?
N3 C8 1.376(14) . ?
N3 C6 1.482(16) . ?
N4 C7 1.357(13) . ?
N4 C9 1.394(15) . ?
N4 C10 1.463(15) . ?
N5 C11 1.348(14) . ?
N5 C12 1.416(18) . ?
N5 C15 1.45(2) . ?
N6 C13 1.33(2) . ?
N6 C11 1.335(13) . ?
N6 C14 1.451(19) . ?
N7 C17 1.348(15) . ?
N7 C18 1.374(18) . ?
N7 C16 1.48(2) . ?
N8 C17 1.359(13) . ?
N8 C19 1.383(17) . ?
N8 C20 1.447(17) . ?
N9 C21 1.350(17) . ?
N9 C22 1.37(3) . ?
N9 C25 1.45(2) . ?
N10 C21 1.353(16) . ?
N10 C23 1.36(3) . ?
N10 C24 1.46(2) . ?
N11 C27 1.351(15) . ?
N11 C28 1.36(2) . ?
N11 C26 1.46(2) . ?
N12 C27 1.332(15) . ?
N12 C29 1.39(2) . ?
N12 C30 1.490(18) . ?
N13 C31 1.333(15) . ?
N13 C32 1.37(2) . ?
N13 C35 1.46(2) . ?
N14 C31 1.351(17) . ?
N14 C33 1.367(19) . ?
N14 C34 1.452(19) . ?
N15 C37 1.355(15) . ?
N15 C38 1.38(2) . ?
N15 C36 1.568(19) . ?
N16 C37 1.354(14) . ?
N16 C39 1.383(18) . ?
N16 C40 1.511(17) . ?
N17 C41 1.369(12) . ?
N17 C42 1.386(13) . ?
N17 C45 1.461(13) . ?
N18 C41 1.340(12) . ?
N18 C43 1.388(14) . ?
N18 C44 1.477(14) . ?
N19 C47 1.371(13) . ?
N19 C48 1.395(14) . ?
N19 C46 1.471(15) . ?
N20 C47 1.359(12) . ?
N20 C49 1.403(14) . ?
N20 C50 1.465(14) . ?
N21 C51 1.327(13) . ?
N21 C52 1.375(15) . ?
N21 C55 1.470(15) . ?
N22 C51 1.347(12) . ?
N22 C53 1.390(15) . ?
N22 C54 1.453(15) . ?
N23 C57 1.343(14) . ?
N23 C58 1.376(15) . ?
N23 C56 1.438(16) . ?
N24 C57 1.362(14) . ?
N24 C59 1.428(17) . ?
N24 C60 1.442(17) . ?
N25 C61 1.130(14) . ?
N26 C63 1.158(19) . ?
N27 C65 1.150(18) . ?
N28 C67 1.22(3) . ?
N29 C69 1.09(3) . ?
N30 C71 1.21(3) . ?
C2 C3 1.33(2) . ?
C2 H2 0.9500 . ?
C3 H3 0.9500 . ?
C4 H4A 0.9800 . ?
C4 H4B 0.9800 . ?
C4 H4C 0.9800 . ?
C5 C6 1.23(2) . ?
C5 H5A 0.9900 . ?
C5 H5B 0.9900 . ?
C6 H6A 0.9900 . ?
C6 H6B 0.9900 . ?
C8 C9 1.325(18) . ?
C8 H8 0.9500 . ?
C9 H9 0.9500 . ?
C10 H10A 0.9800 . ?
C10 H10B 0.9800 . ?
C10 H10C 0.9800 . ?
C12 C13 1.34(3) . ?
C12 H12 0.9500 . ?
C13 H13 0.9500 . ?
C14 H14A 0.9800 . ?
C14 H14B 0.9800 . ?
C14 H14C 0.9800 . ?
C15 C16 1.33(2) . ?
C15 H15A 0.9900 . ?
C15 H15B 0.9900 . ?
C16 H16A 0.9900 . ?
C16 H16B 0.9900 . ?
C18 C19 1.36(2) . ?
C18 H18 0.9500 . ?
C19 H19 0.9500 . ?
C20 H20A 0.9800 . ?
C20 H20B 0.9800 . ?
C20 H20C 0.9800 . ?
C22 C23 1.30(4) . ?
C22 H22 0.9500 . ?
C23 H23 0.9500 . ?
C24 H24A 0.9800 . ?
C24 H24B 0.9800 . ?
C24 H24C 0.9800 . ?
C25 C26 1.33(3) . ?
C25 H25A 0.9900 . ?
C25 H25B 0.9900 . ?
C26 H26A 0.9900 . ?
C26 H26B 0.9900 . ?
C28 C29 1.32(3) . ?
C28 H28 0.9500 . ?
C29 H29 0.9500 . ?
C30 H30A 0.9800 . ?
C30 H30B 0.9800 . ?
C30 H30C 0.9800 . ?
C32 C33 1.36(3) . ?
C32 H32 0.9500 . ?
C33 H33 0.9500 . ?
C34 H34A 0.9800 . ?
C34 H34B 0.9800 . ?
C34 H34C 0.9800 . ?
C35 C36 1.48(3) . ?
C35 H35A 0.9900 . ?
C35 H35B 0.9900 . ?
C36 H36A 0.9900 . ?
C36 H36B 0.9900 . ?
C38 C39 1.31(2) . ?
C38 H38 0.9500 . ?
C39 H39 0.9500 . ?
C40 H40A 0.9800 . ?
C40 H40B 0.9800 . ?
C40 H40C 0.9800 . ?
C42 C43 1.360(17) . ?
C42 H42 0.9500 . ?
C43 H43 0.9500 . ?
C44 H44A 0.9800 . ?
C44 H44B 0.9800 . ?
C44 H44C 0.9800 . ?
C45 C46 1.477(16) . ?
C45 H45A 0.9900 . ?
C45 H45B 0.9900 . ?
C46 H46A 0.9900 . ?
C46 H46B 0.9900 . ?
C48 C49 1.310(18) . ?
C48 H48 0.9500 . ?
C49 H49 0.9500 . ?
C50 H50A 0.9800 . ?
C50 H50B 0.9800 . ?
C50 H50C 0.9800 . ?
C52 C53 1.334(19) . ?
C52 H52 0.9500 . ?
C53 H53 0.9500 . ?
C54 H54A 0.9800 . ?
C54 H54B 0.9800 . ?
C54 H54C 0.9800 . ?
C55 C56 1.511(18) . ?
C55 H55A 0.9900 . ?
C55 H55B 0.9900 . ?
C56 H56A 0.9900 . ?
C56 H56B 0.9900 . ?
C58 C59 1.34(2) . ?
C58 H58 0.9500 . ?
C59 H59 0.9500 . ?
C60 H60A 0.9800 . ?
C60 H60B 0.9800 . ?
C60 H60C 0.9800 . ?
C61 C62 1.453(16) . ?
C62 H62A 0.9800 . ?
C62 H62B 0.9800 . ?
C62 H62C 0.9800 . ?
C63 C64 1.50(2) . ?
C64 H64A 0.9800 . ?
C64 H64B 0.9800 . ?
C64 H64C 0.9800 . ?
C65 C66 1.46(2) . ?
C66 H66A 0.9800 . ?
C66 H66B 0.9800 . ?
C66 H66C 0.9800 . ?
C67 C68 1.55(3) . ?
C68 H68A 0.9800 . ?
C68 H68B 0.9800 . ?
C68 H68C 0.9800 . ?
C69 C70 1.64(3) . ?
C70 H70A 0.9800 . ?
C70 H70B 0.9800 . ?
C70 H70C 0.9800 . ?
C71 C72 1.45(3) . ?
C72 H72A 0.9800 . ?
C72 H72B 0.9800 . ?
C72 H72C 0.9800 . ?

loop_
_geom_torsion_atom_site_label_1
_geom_torsion_atom_site_label_2
_geom_torsion_atom_site_label_3
_geom_torsion_atom_site_label_4
_geom_torsion
_geom_torsion_site_symmetry_1
_geom_torsion_site_symmetry_2
_geom_torsion_site_symmetry_3
_geom_torsion_site_symmetry_4
_geom_torsion_publ_flag
C3 N2 C1 N1 0.8(13) . . . . ?
C4 N2 C1 N1 179.3(11) . . . . ?
C3 N2 C1 Pt1 -175.2(9) . . . . ?
C4 N2 C1 Pt1 3.3(17) . . . . ?
C2 N1 C1 N2 -1.2(15) . . . . ?
C5 N1 C1 N2 179.7(17) . . . . ?
C2 N1 C1 Pt1 175.3(10) . . . . ?
C5 N1 C1 Pt1 -4(2) . . . . ?
C1 N1 C2 C3 1.2(19) . . . . ?
C5 N1 C2 C3 -179.7(18) . . . . ?
N1 C2 C3 N2 -0.7(18) . . . . ?
C1 N2 C3 C2 0.0(16) . . . . ?
C4 N2 C3 C2 -178.5(13) . . . . ?
C2 N1 C5 C6 -129(3) . . . . ?
C1 N1 C5 C6 50(5) . . . . ?
N1 C5 C6 N3 4(5) . . . . ?
C7 N3 C6 C5 -53(3) . . . . ?
C8 N3 C6 C5 127(3) . . . . ?
C9 N4 C7 N3 0.7(12) . . . . ?
C10 N4 C7 N3 -178.5(11) . . . . ?
C9 N4 C7 Pt1 -178.1(8) . . . . ?
C10 N4 C7 Pt1 2.7(16) . . . . ?
C8 N3 C7 N4 -0.5(13) . . . . ?
C6 N3 C7 N4 179.7(12) . . . . ?
C8 N3 C7 Pt1 178.3(9) . . . . ?
C6 N3 C7 Pt1 -1.5(17) . . . . ?
C7 N3 C8 C9 0.1(16) . . . . ?
C6 N3 C8 C9 179.9(13) . . . . ?
N3 C8 C9 N4 0.4(16) . . . . ?
C7 N4 C9 C8 -0.7(15) . . . . ?
C10 N4 C9 C8 178.5(12) . . . . ?
C13 N6 C11 N5 -0.7(13) . . . . ?
C14 N6 C11 N5 -179.3(11) . . . . ?
C13 N6 C11 Pt2 -171.8(9) . . . . ?
C14 N6 C11 Pt2 9.7(16) . . . . ?
C12 N5 C11 N6 1.1(12) . . . . ?
C15 N5 C11 N6 179.0(12) . . . . ?
C12 N5 C11 Pt2 172.6(8) . . . . ?
C15 N5 C11 Pt2 -9.5(17) . . . . ?
C11 N5 C12 C13 -1.2(16) . . . . ?
C15 N5 C12 C13 -179.2(14) . . . . ?
C11 N6 C13 C12 0.0(17) . . . . ?
C14 N6 C13 C12 178.6(13) . . . . ?
N5 C12 C13 N6 0.7(18) . . . . ?
C11 N5 C15 C16 46(3) . . . . ?
C12 N5 C15 C16 -137(2) . . . . ?
N5 C15 C16 N7 18(3) . . . . ?
C17 N7 C16 C15 -64(2) . . . . ?
C18 N7 C16 C15 114(2) . . . . ?
C18 N7 C17 N8 0.0(13) . . . . ?
C16 N7 C17 N8 178.2(11) . . . . ?
C18 N7 C17 Pt2 -176.8(9) . . . . ?
C16 N7 C17 Pt2 1.4(16) . . . . ?
C19 N8 C17 N7 -0.2(12) . . . . ?
C20 N8 C17 N7 -174.2(11) . . . . ?
C19 N8 C17 Pt2 176.6(8) . . . . ?
C20 N8 C17 Pt2 2.6(16) . . . . ?
C17 N7 C18 C19 0.2(17) . . . . ?
C16 N7 C18 C19 -177.9(13) . . . . ?
N7 C18 C19 N8 -0.3(17) . . . . ?
C17 N8 C19 C18 0.3(15) . . . . ?
C20 N8 C19 C18 174.5(12) . . . . ?
C22 N9 C21 N10 0.9(19) . . . . ?
C25 N9 C21 N10 -178.5(18) . . . . ?
C22 N9 C21 Pt3 173.4(14) . . . . ?
C25 N9 C21 Pt3 -6(2) . . . . ?
C23 N10 C21 N9 -0.5(17) . . . . ?
C24 N10 C21 N9 177.3(13) . . . . ?
C23 N10 C21 Pt3 -172.8(13) . . . . ?
C24 N10 C21 Pt3 5.0(19) . . . . ?
C21 N9 C22 C23 -1(3) . . . . ?
C25 N9 C22 C23 178(2) . . . . ?
N9 C22 C23 N10 1(3) . . . . ?
C21 N10 C23 C22 0(3) . . . . ?
C24 N10 C23 C22 -178(2) . . . . ?
C21 N9 C25 C26 40(4) . . . . ?
C22 N9 C25 C26 -140(3) . . . . ?
N9 C25 C26 N11 22(4) . . . . ?
C27 N11 C26 C25 -65(3) . . . . ?
C28 N11 C26 C25 118(3) . . . . ?
C29 N12 C27 N11 0.2(18) . . . . ?
C30 N12 C27 N11 -174.5(13) . . . . ?
C29 N12 C27 Pt3 -179.5(13) . . . . ?
C30 N12 C27 Pt3 6(2) . . . . ?
C28 N11 C27 N12 -2(2) . . . . ?
C26 N11 C27 N12 -179.9(16) . . . . ?
C28 N11 C27 Pt3 177.2(15) . . . . ?
C26 N11 C27 Pt3 0(2) . . . . ?
C27 N11 C28 C29 4(3) . . . . ?
C26 N11 C28 C29 -179(2) . . . . ?
N11 C28 C29 N12 -4(3) . . . . ?
C27 N12 C29 C28 2(3) . . . . ?
C30 N12 C29 C28 177(2) . . . . ?
C32 N13 C31 N14 0.8(15) . . . . ?
C35 N13 C31 N14 176.1(15) . . . . ?
C32 N13 C31 Pt4 -177.2(10) . . . . ?
C35 N13 C31 Pt4 -2(2) . . . . ?
C33 N14 C31 N13 -1.1(16) . . . . ?
C34 N14 C31 N13 -175.9(13) . . . . ?
C33 N14 C31 Pt4 177.0(11) . . . . ?
C34 N14 C31 Pt4 2.1(19) . . . . ?
C31 N13 C32 C33 0(2) . . . . ?
C35 N13 C32 C33 -176.1(16) . . . . ?
N13 C32 C33 N14 0(2) . . . . ?
C31 N14 C33 C32 1(2) . . . . ?
C34 N14 C33 C32 176.1(15) . . . . ?
C31 N13 C35 C36 -12(3) . . . . ?
C32 N13 C35 C36 163.0(17) . . . . ?
N13 C35 C36 N15 -52(2) . . . . ?
C37 N15 C36 C35 83(2) . . . . ?
C38 N15 C36 C35 -92(3) . . . . ?
C39 N16 C37 N15 2(2) . . . . ?
C40 N16 C37 N15 -178.4(15) . . . . ?
C39 N16 C37 Pt4 -172.6(14) . . . . ?
C40 N16 C37 Pt4 7(2) . . . . ?
C38 N15 C37 N16 -3(2) . . . . ?
C36 N15 C37 N16 -179.3(17) . . . . ?
C38 N15 C37 Pt4 172.2(16) . . . . ?
C36 N15 C37 Pt4 -4(2) . . . . ?
C37 N15 C38 C39 3(3) . . . . ?
C36 N15 C38 C39 178(2) . . . . ?
N15 C38 C39 N16 -1(3) . . . . ?
C37 N16 C39 C38 -1(3) . . . . ?
C40 N16 C39 C38 -180(2) . . . . ?
C43 N18 C41 N17 0.0(11) . . . . ?
C44 N18 C41 N17 179.0(9) . . . . ?
C43 N18 C41 Pt5 -179.9(8) . . . . ?
C44 N18 C41 Pt5 -0.8(15) . . . . ?
C42 N17 C41 N18 0.4(11) . . . . ?
C45 N17 C41 N18 179.2(9) . . . . ?
C42 N17 C41 Pt5 -179.7(7) . . . . ?
C45 N17 C41 Pt5 -0.9(13) . . . . ?
C41 N17 C42 C43 -0.6(12) . . . . ?
C45 N17 C42 C43 -179.3(10) . . . . ?
N17 C42 C43 N18 0.6(12) . . . . ?
C41 N18 C43 C42 -0.4(12) . . . . ?
C44 N18 C43 C42 -179.4(9) . . . . ?
C41 N17 C45 C46 -83.7(13) . . . . ?
C42 N17 C45 C46 94.9(13) . . . . ?
C47 N19 C46 C45 13.0(18) . . . . ?
C48 N19 C46 C45 -166.8(11) . . . . ?
N17 C45 C46 N19 55.6(15) . . . . ?
C49 N20 C47 N19 -1.0(11) . . . . ?
C50 N20 C47 N19 177.3(10) . . . . ?
C49 N20 C47 Pt5 -177.8(8) . . . . ?
C50 N20 C47 Pt5 0.5(14) . . . . ?
C48 N19 C47 N20 -0.8(12) . . . . ?
C46 N19 C47 N20 179.4(11) . . . . ?
C48 N19 C47 Pt5 175.6(8) . . . . ?
C46 N19 C47 Pt5 -4.2(17) . . . . ?
C47 N19 C48 C49 2.4(15) . . . . ?
C46 N19 C48 C49 -177.7(12) . . . . ?
N19 C48 C49 N20 -3.0(15) . . . . ?
C47 N20 C49 C48 2.6(14) . . . . ?
C50 N20 C49 C48 -175.7(11) . . . . ?
C52 N21 C51 N22 -2.0(13) . . . . ?
C55 N21 C51 N22 180.0(10) . . . . ?
C52 N21 C51 Pt6 175.8(8) . . . . ?
C55 N21 C51 Pt6 -2.1(14) . . . . ?
C53 N22 C51 N21 1.0(12) . . . . ?
C54 N22 C51 N21 -176.7(10) . . . . ?
C53 N22 C51 Pt6 -176.6(9) . . . . ?
C54 N22 C51 Pt6 5.6(17) . . . . ?
C51 N21 C52 C53 2.3(15) . . . . ?
C55 N21 C52 C53 -179.9(12) . . . . ?
N21 C52 C53 N22 -1.5(16) . . . . ?
C51 N22 C53 C52 0.4(15) . . . . ?
C54 N22 C53 C52 178.1(12) . . . . ?
C51 N21 C55 C56 -79.9(14) . . . . ?
C52 N21 C55 C56 102.5(15) . . . . ?
C57 N23 C56 C55 12(2) . . . . ?
C58 N23 C56 C55 -168.6(12) . . . . ?
N21 C55 C56 N23 54.0(17) . . . . ?
C58 N23 C57 N24 1.4(13) . . . . ?
C56 N23 C57 N24 -179.5(12) . . . . ?
C58 N23 C57 Pt6 179.7(9) . . . . ?
C56 N23 C57 Pt6 -1.1(18) . . . . ?
C59 N24 C57 N23 -0.5(12) . . . . ?
C60 N24 C57 N23 175.8(11) . . . . ?
C59 N24 C57 Pt6 -179.0(8) . . . . ?
C60 N24 C57 Pt6 -2.7(16) . . . . ?
C57 N23 C58 C59 -1.7(16) . . . . ?
C56 N23 C58 C59 179.0(12) . . . . ?
N23 C58 C59 N24 1.3(16) . . . . ?
C57 N24 C59 C58 -0.5(15) . . . . ?
C60 N24 C59 C58 -177.1(13) . . . . ?
